data_1559726
loop_
_publ_author_name
'Hu, Xiangquan'
'Feng, Sisi'
'Du, Jialei'
'Shao, Li'
'Lang, Jinxin'
'Zhang, Chen'
'Kelley, Steven P.'
'Lin, Jian'
'Dalgarno, Scott J.'
'Atwood, David A.'
'Atwood, Jerry L.'

_publ_section_title
;
 Controlled hierarchical self-assembly of networked coordination
 nanocapsules via the use of molecular chaperones
;
_journal_issue 46
_journal_name_full 'Chemical Science'
_journal_page_first 12547
_journal_page_last 12552
_journal_paper_doi 10.1039/D0SC05002D
_journal_volume 11
_journal_year 2020
_chemical_formula_moiety '0.25(C960 H768 Mn96 O560), 4(C2 H3 N)'
_chemical_formula_sum 'C248 H252 Mn24 N4 O140'
_chemical_formula_weight 6847.08
_space_group_crystal_system orthorhombic
_space_group_IT_number 56
_space_group_name_Hall '-P 2ab 2ac'
_space_group_name_H-M_alt 'P c c n'
_atom_sites_solution_hydrogens geom
_atom_sites_solution_primary isomor
_atom_sites_solution_secondary isomor
_audit_creation_date 2020-01-10
_audit_creation_method
;
Olex2 1.2
(compiled 2018.05.29 svn.r3508 for OlexSys, GUI svn.r5506)
;
_audit_update_record
;
2020-02-04 deposited with the CCDC.	2020-10-16 downloaded from the CCDC.
;
_cell_angle_alpha 90
_cell_angle_beta 90
_cell_angle_gamma 90
_cell_formula_units_Z 4
_cell_length_a 37.471(5)
_cell_length_b 39.182(5)
_cell_length_c 25.613(4)
_cell_measurement_reflns_used 9974
_cell_measurement_temperature 100.0
_cell_measurement_theta_max 32.666
_cell_measurement_theta_min 4.378
_cell_volume 37605(9)
_computing_cell_refinement 'Bruker Apex3 V.2017.3-0/SAINT V8.38A'
_computing_data_collection 'Bruker Apex3 V.2017.3-0'
_computing_data_reduction 'Bruker Apex3 V.2017.3-0/SAINT V8.38A'
_computing_molecular_graphics 'Olex2 (Dolomanov et al., 2009)'
_computing_publication_material 'Olex2 (Dolomanov et al., 2009)'
_computing_structure_refinement 'ShelXL (Sheldrick, 2015)'
_computing_structure_solution 'ShelXL (Sheldrick, 2015)'
_diffrn_ambient_temperature 100.0
_diffrn_measured_fraction_theta_full 0.995
_diffrn_measured_fraction_theta_max 0.995
_diffrn_measurement_device_type 'Bruker VENTURE CMOS area detector'
_diffrn_measurement_method 'shutterless omega and phi scans'
_diffrn_radiation_monochromator 'mirror optics'
_diffrn_radiation_type MoK\a
_diffrn_radiation_wavelength 0.71073
_diffrn_reflns_av_R_equivalents 0.2472
_diffrn_reflns_av_unetI/netI 0.1175
_diffrn_reflns_Laue_measured_fraction_full 0.995
_diffrn_reflns_Laue_measured_fraction_max 0.995
_diffrn_reflns_limit_h_max 34
_diffrn_reflns_limit_h_min -34
_diffrn_reflns_limit_k_max 35
_diffrn_reflns_limit_k_min -35
_diffrn_reflns_limit_l_max 23
_diffrn_reflns_limit_l_min -23
_diffrn_reflns_number 164260
_diffrn_reflns_point_group_measured_fraction_full 0.995
_diffrn_reflns_point_group_measured_fraction_max 0.995
_diffrn_reflns_theta_full 18.902
_diffrn_reflns_theta_max 18.902
_diffrn_reflns_theta_min 2.174
_diffrn_source 'Incoatec IMuS microfocus Mo tube'
_exptl_absorpt_coefficient_mu 0.852
_exptl_absorpt_correction_T_max 0.7443
_exptl_absorpt_correction_T_min 0.4982
_exptl_absorpt_correction_type multi-scan
_exptl_absorpt_process_details 'Bruker AXScale'
_exptl_crystal_colour 'dark brown'
_exptl_crystal_colour_modifier dark
_exptl_crystal_colour_primary brown
_exptl_crystal_density_diffrn 1.209
_exptl_crystal_description block
_exptl_crystal_F_000 13952
_exptl_crystal_size_max 0.2
_exptl_crystal_size_mid 0.13
_exptl_crystal_size_min 0.11
_refine_diff_density_max 0.785
_refine_diff_density_min -0.985
_refine_diff_density_rms 0.084
_refine_ls_extinction_method none
_refine_ls_goodness_of_fit_ref 1.013
_refine_ls_hydrogen_treatment constr
_refine_ls_matrix_type full
_refine_ls_number_parameters 1843
_refine_ls_number_reflns 14844
_refine_ls_number_restraints 1961
_refine_ls_restrained_S_all 0.959
_refine_ls_R_factor_all 0.1834
_refine_ls_R_factor_gt 0.0858
_refine_ls_shift/su_max 0.000
_refine_ls_shift/su_mean 0.000
_refine_ls_structure_factor_coef Fsqd
_refine_ls_weighting_details 'w=1/[\s^2^(Fo^2^)+(0.1244P)^2^+326.5034P] where P=(Fo^2^+2Fc^2^)/3'
_refine_ls_weighting_scheme calc
_refine_ls_wR_factor_gt 0.2134
_refine_ls_wR_factor_ref 0.2766
_reflns_Friedel_coverage 0.000
_reflns_number_gt 7398
_reflns_number_total 14844
_reflns_threshold_expression 'I > 2\s(I)'
_cod_data_source_file d0sc05002d2.cif
_cod_data_source_block s1_sq
_cod_original_cell_volume 37604(9)
_cod_database_code 1559726
_shelx_shelxl_version_number 2017/1
_shelx_space_group_comment
;
The symmetry employed for this shelxl refinement is uniquely defined
by the following loop, which should always be used as a source of
symmetry information in preference to the above space-group names.
They are only intended as comments.
;
_shelx_estimated_absorpt_t_max 0.912
_shelx_estimated_absorpt_t_min 0.848
_olex2_refinement_description
;
1. Fixed Uiso
 At 1.2 times of:
  All C(H) groups, All C(H,H) groups, All C(H,H,H,H) groups
 At 1.5 times of:
  All C(H,H,H) groups
2. Restrained distances
 C37'-O15'
 1.54 with sigma of 0.04
 C30C-C31C
 1.54 with sigma of 0.04
 C31C-O13C
 1.4 with sigma of 0.04
 C16C-O7
 1.48 with sigma of 0.02
 C16C-O3
 1.48 with sigma of 0.02
 C36B-C37B = C37B-O15B
 1.54 with sigma of 0.04
 C35B-C37'
 2.54 with sigma of 0.04
 C30C-O13C
 2.54 with sigma of 0.06
 C35B-C37B = C36B-O15B
 2.54 with sigma of 0.04
3. Rigid body (RIGU) restrains
 All non-hydrogen atoms
 with sigma for 1-2 distances of 0.004 and sigma for 1-3 distances of 0.004
4. Others
 Sof(H36E)=Sof(H36F)=Sof(O15')=Sof(C37')=Sof(H37G)=Sof(H37H)=1-FVAR(1)
 Sof(H36C)=Sof(H36D)=Sof(C37B)=Sof(H37C)=Sof(H37D)=Sof(O15B)=FVAR(1)
 Fixed Sof: H16C(0.5) H16D(0.5) H16A(0.5) H16B(0.5) O3(0.5) O7(0.5)
 Fixed Uiso: C31C(0.25) C34A(0.25) O15C(0.25) O13C(0.25) C16C(0.25)
5.a Ternary CH refined with riding coordinates:
 C7A(H7A), C28B(H28B), C28A(H28A), C21A(H21A), C14B(H14B), C14A(H14A),
 C21B(H21B), C7B(H7B), C7C(H7C), C28C(H28C), C21C(H21C), C14C(H14C)
5.b Secondary CH2 refined with riding coordinates:
 C29A(H29A,H29B), C38B(H38A,H38B), C35A(H35A,H35B), C32B(H32A,H32B), C30A(H30A,
 H30B), C38A(H38C,H38D), C40B(H40A,H40B), C33B(H33A,H33B), C36A(H36A,H36B),
 C32A(H32C,H32D), C29B(H29C,H29D), C31A(H31A,H31B), C35B(H35C,H35D), C39B(H39A,
 H39B), C37A(H37A,H37B), C32C(H32E,H32F), C38C(H38E,H38F), C35C(H35E,H35F),
 C39A(H39C,H39D), C29C(H29E,H29F), C34B(H34A,H34B), C33A(H33C,H33D), C30B(H30C,
 H30D), C36B(H36C,H36D), C36B(H36E,H36F), C40A(H40C,H40D), C31B(H31C,H31D),
 C36C(H36G,H36H), C30C(H30E,H30F), C39C(H39E,H39F), C33C(H33E,H33F), C37B(H37C,
 H37D), C31C(H31E,H31F), C34A(H34C,H34D), C37C(H37E,H37F), C34C(H34E,H34F),
 C16C(H16C,H16D), C16C(H16A,H16B), C37'(H37G,H37H)
5.c Aromatic/amide H refined with riding coordinates:
 C1A(H1A), C8A(H8A), C15A(H15A), C22B(H22B), C1B(H1B), C22A(H22A), C15C(H15C),
 C22C(H22C), C8B(H8B), C15B(H15B), C1C(H1C), C8C(H8C)
5.d Idealised Me refined as rotating group:
 C2S(H2SA,H2SB,H2SC), C4S(H4SA,H4SB,H4SC)
;
_olex2_submission_special_instructions 'No special instructions were received'

loop_
_space_group_symop_operation_xyz
'x, y, z'
'-x+1/2, -y+1/2, z'
'-x, y+1/2, -z+1/2'
'x+1/2, -y, -z+1/2'
'-x, -y, -z'
'x-1/2, y-1/2, -z'
'x, -y-1/2, z-1/2'
'-x-1/2, y, z-1/2'

loop_
_atom_site_label
_atom_site_type_symbol
_atom_site_fract_x
_atom_site_fract_y
_atom_site_fract_z
_atom_site_U_iso_or_equiv
_atom_site_adp_type
_atom_site_occupancy
_atom_site_site_symmetry_order
_atom_site_calc_flag
_atom_site_refinement_flags_posn
_atom_site_refinement_flags_adp
_atom_site_refinement_flags_occupancy
_atom_site_disorder_assembly
_atom_site_disorder_group
Mn7 Mn 0.49953(7) 0.68585(7) 0.40237(10) 0.0721(9) Uani 1 1 d . U . . .
Mn10 Mn 0.31358(8) 0.48359(6) 0.40487(9) 0.0717(9) Uani 1 1 d . U . . .
Mn8 Mn 0.49169(7) 0.69566(8) 0.55077(10) 0.0828(9) Uani 1 1 d . U . . .
Mn12 Mn 0.69691(9) 0.50920(7) 0.44669(10) 0.0881(10) Uani 1 1 d . U . . .
Mn9 Mn 0.41560(8) 0.32068(7) 0.51189(9) 0.0765(9) Uani 1 1 d . U . . .
Mn11 Mn 0.32610(9) 0.40293(7) 0.49092(9) 0.0864(10) Uani 1 1 d . U . . .
Mn6 Mn 0.35765(9) 0.56007(8) 0.68098(12) 0.1047(12) Uani 1 1 d . U . . .
Mn1 Mn 0.46634(9) 0.52909(8) 0.20859(16) 0.1255(14) Uani 1 1 d . U . . .
Mn3 Mn 0.37631(9) 0.54143(8) 0.27504(15) 0.1169(13) Uani 1 1 d . U . . .
Mn2 Mn 0.44503(9) 0.61636(8) 0.27335(15) 0.1201(14) Uani 1 1 d . U . . .
Mn5 Mn 0.57424(9) 0.36666(8) 0.31985(12) 0.1056(12) Uani 1 1 d . U . . .
Mn4 Mn 0.55829(9) 0.44749(8) 0.23337(14) 0.1167(13) Uani 1 1 d . U . . .
O4A O 0.3200(3) 0.4627(2) 0.3289(3) 0.056(3) Uani 1 1 d . U . . .
O12B O 0.5218(3) 0.6792(2) 0.3267(3) 0.054(3) Uani 1 1 d . U . . .
O6A O 0.3371(3) 0.3651(2) 0.4346(4) 0.060(3) Uani 1 1 d . U . . .
O10B O 0.6241(3) 0.6704(2) 0.4317(4) 0.064(3) Uani 1 1 d . U . . .
O6C O 0.4366(3) 0.7012(3) 0.5615(4) 0.070(3) Uani 1 1 d . U . . .
O7A O 0.3825(3) 0.3198(2) 0.4453(4) 0.060(3) Uani 1 1 d . U . . .
O10C O 0.2898(3) 0.5430(2) 0.5631(4) 0.067(3) Uani 1 1 d . U . . .
O9A O 0.4955(3) 0.3050(3) 0.3681(4) 0.065(3) Uani 1 1 d . U . . .
O11B O 0.5530(3) 0.6765(3) 0.4208(4) 0.078(3) Uani 1 1 d . U . . .
O1A O 0.4635(3) 0.4766(3) 0.1821(4) 0.081(3) Uani 1 1 d . U . . .
O8A O 0.4537(3) 0.3111(3) 0.4530(4) 0.094(4) Uani 1 1 d . U . . .
O4C O 0.4449(3) 0.6939(3) 0.3781(4) 0.068(3) Uani 1 1 d . U . . .
O10A O 0.5293(3) 0.3373(3) 0.3026(4) 0.072(3) Uani 1 1 d . U . . .
O7B O 0.6982(3) 0.5218(2) 0.3666(4) 0.068(3) Uani 1 1 d . U . . .
O9B O 0.6741(3) 0.6291(2) 0.4438(4) 0.069(3) Uani 1 1 d . U . . .
O5A O 0.3275(4) 0.4329(3) 0.4228(4) 0.105(4) Uani 1 1 d . U . . .
O12C O 0.2981(3) 0.5336(2) 0.3799(4) 0.069(3) Uani 1 1 d . U . . .
O3A O 0.3500(3) 0.4938(2) 0.2596(4) 0.073(3) Uani 1 1 d . U . . .
O5C O 0.4753(3) 0.6951(3) 0.4735(4) 0.089(4) Uani 1 1 d . U . . .
O12A O 0.5116(3) 0.4348(3) 0.1959(4) 0.072(3) Uani 1 1 d . U . . .
O1C O 0.3326(3) 0.5646(3) 0.3136(4) 0.089(4) Uani 1 1 d . U . . .
O9C O 0.3183(3) 0.5788(3) 0.6311(4) 0.071(3) Uani 1 1 d . U . . .
O4B O 0.5659(3) 0.4933(3) 0.1933(4) 0.077(3) Uani 1 1 d . U . . .
O3B O 0.5194(3) 0.5366(3) 0.1831(4) 0.085(3) Uani 1 1 d . U . . .
O1B O 0.4927(3) 0.6434(3) 0.2598(4) 0.072(3) Uani 1 1 d . U . . .
O7C O 0.4023(3) 0.6683(2) 0.6285(4) 0.073(3) Uani 1 1 d . U . . .
O6B O 0.6696(3) 0.4847(2) 0.2996(4) 0.074(3) Uani 1 1 d . U . . .
O11C O 0.3037(4) 0.5072(3) 0.4764(4) 0.095(4) Uani 1 1 d . U . . .
O8B O 0.6856(4) 0.5607(3) 0.4508(4) 0.116(5) Uani 1 1 d . U . . .
O3C O 0.4167(3) 0.6541(3) 0.3130(5) 0.092(4) Uani 1 1 d . U . . .
O16B O 0.5661(3) 0.7216(3) 0.0495(4) 0.069(3) Uani 1 1 d . U . . .
O14B O 0.7562(3) 0.5349(3) 0.0883(4) 0.081(4) Uani 1 1 d . U . . .
O15A O 0.4848(3) 0.2420(3) 0.0941(4) 0.081(4) Uani 1 1 d . U . . .
O13A O 0.2798(3) 0.4138(3) 0.0510(4) 0.080(4) Uani 1 1 d . U . . .
O2B O 0.4749(3) 0.5786(3) 0.2362(7) 0.149(6) Uani 1 1 d . U . . .
O2C O 0.3976(4) 0.5901(4) 0.2906(8) 0.175(6) Uani 1 1 d . U . . .
O8O O 0.4986(3) 0.7522(3) 0.5493(4) 0.094(4) Uani 1 1 d . U . . .
O11A O 0.5494(4) 0.3997(3) 0.2681(5) 0.122(5) Uani 1 1 d . U . . .
O2A O 0.4159(4) 0.5160(3) 0.2331(7) 0.149(5) Uani 1 1 d . U . . .
O8C O 0.3805(3) 0.6067(3) 0.6616(5) 0.113(5) Uani 1 1 d . U . . .
O9O O 0.4091(4) 0.2645(3) 0.5256(4) 0.119(5) Uani 1 1 d . U . . .
O5B O 0.6058(4) 0.4607(3) 0.2630(6) 0.158(6) Uani 1 1 d . U . . .
O12O O 0.7544(4) 0.5203(3) 0.4550(5) 0.115(4) Uani 1 1 d . U . . .
O11O O 0.2678(3) 0.3944(4) 0.4773(4) 0.126(5) Uani 1 1 d . U . . .
C1A C 0.3869(4) 0.4188(4) 0.1904(5) 0.044(4) Uani 1 1 d . U . . .
H1A H 0.380796 0.395940 0.182211 0.053 Uiso 1 1 calc R . . . .
C20A C 0.4440(4) 0.3052(3) 0.3103(6) 0.044(4) Uani 1 1 d . U . . .
O1O O 0.4444(4) 0.5477(4) 0.1301(7) 0.163(5) Uani 1 1 d . U . . .
C16B C 0.6938(4) 0.5707(4) 0.3097(6) 0.051(4) Uani 1 1 d . U . . .
C8A C 0.3336(4) 0.3727(4) 0.2919(5) 0.045(4) Uani 1 1 d . U . . .
H8A H 0.336174 0.358914 0.261579 0.054 Uiso 1 1 calc R . . . .
C16A C 0.3843(4) 0.3134(3) 0.3515(6) 0.042(3) Uani 1 1 d . U . . .
C13A C 0.3364(4) 0.3575(4) 0.3406(6) 0.047(4) Uani 1 1 d . U . . .
C7A C 0.3252(4) 0.4248(4) 0.2323(5) 0.054(4) Uani 1 1 d . U . . .
H7A H 0.308939 0.444818 0.236746 0.064 Uiso 1 1 calc R . . . .
C27A C 0.4694(4) 0.3875(4) 0.1884(6) 0.052(4) Uani 1 1 d . U . . .
C26B C 0.5573(5) 0.6753(4) 0.3281(6) 0.052(4) Uani 1 1 d . U . . .
C18A C 0.4382(5) 0.3108(4) 0.4060(6) 0.065(4) Uani 1 1 d . U . . .
C10A C 0.3260(4) 0.4284(4) 0.3316(6) 0.050(4) Uani 1 1 d . U . . .
C2A C 0.4202(4) 0.4299(4) 0.1762(5) 0.047(4) Uani 1 1 d . U . . .
C2B C 0.5493(4) 0.6379(4) 0.2135(5) 0.043(4) Uani 1 1 d . U . . .
C29A C 0.3076(4) 0.4020(4) 0.1926(5) 0.057(4) Uani 1 1 d . U . . .
H29A H 0.284572 0.393694 0.206554 0.069 Uiso 1 1 calc R . . . .
H29B H 0.323029 0.381931 0.185964 0.069 Uiso 1 1 calc R . . . .
C15A C 0.4074(4) 0.3089(3) 0.3082(5) 0.040(4) Uani 1 1 d . U . . .
H15A H 0.396715 0.308459 0.274602 0.047 Uiso 1 1 calc R . . . .
C9A C 0.3272(4) 0.4073(4) 0.2860(5) 0.046(4) Uani 1 1 d . U . . .
C23A C 0.4782(4) 0.3378(4) 0.2444(6) 0.052(4) Uani 1 1 d . U . . .
C38B C 0.5830(4) 0.6924(4) 0.1875(5) 0.055(4) Uani 1 1 d . U . . .
H38A H 0.590621 0.714817 0.201586 0.066 Uiso 1 1 calc R . . . .
H38B H 0.604783 0.678999 0.179732 0.066 Uiso 1 1 calc R . . . .
C19A C 0.4594(4) 0.3066(4) 0.3616(6) 0.051(4) Uani 1 1 d . U . . .
C6A C 0.3607(4) 0.4391(4) 0.2164(5) 0.048(4) Uani 1 1 d . U . . .
C22B C 0.6168(4) 0.6704(3) 0.2898(6) 0.047(4) Uani 1 1 d . U . . .
H22B H 0.631186 0.668609 0.259399 0.056 Uiso 1 1 calc R . . . .
C1B C 0.5714(4) 0.6158(4) 0.1893(5) 0.054(4) Uani 1 1 d . U . . .
H1B H 0.594650 0.623954 0.181436 0.065 Uiso 1 1 calc R . . . .
C25B C 0.5736(5) 0.6746(4) 0.3772(6) 0.060(4) Uani 1 1 d . U . . .
C27B C 0.5790(4) 0.6744(3) 0.2838(6) 0.045(3) Uani 1 1 d . U . . .
C17A C 0.4012(5) 0.3146(4) 0.3991(6) 0.050(4) Uani 1 1 d . U . . .
C28B C 0.5607(4) 0.6735(3) 0.2290(5) 0.049(4) Uani 1 1 d . U . . .
H28B H 0.538132 0.686953 0.232827 0.059 Uiso 1 1 calc R . . . .
C22A C 0.4595(4) 0.3556(4) 0.2064(5) 0.052(4) Uani 1 1 d . U . . .
H22A H 0.438798 0.345286 0.191846 0.062 Uiso 1 1 calc R . . . .
C28A C 0.4475(4) 0.4080(4) 0.1485(6) 0.054(4) Uani 1 1 d . U . . .
H28A H 0.464365 0.423796 0.130277 0.065 Uiso 1 1 calc R . . . .
C23B C 0.6330(4) 0.6689(3) 0.3378(6) 0.044(3) Uani 1 1 d . U . . .
C24B C 0.6114(4) 0.6717(4) 0.3814(6) 0.053(4) Uani 1 1 d . U . . .
C13B C 0.6641(4) 0.5345(4) 0.2416(5) 0.043(3) Uani 1 1 d . U . . .
C6B C 0.5639(4) 0.5817(4) 0.1742(5) 0.051(4) Uani 1 1 d . U . . .
C20B C 0.6815(4) 0.6262(4) 0.3483(6) 0.051(4) Uani 1 1 d . U . . .
C21A C 0.4677(4) 0.3023(4) 0.2638(5) 0.051(4) Uani 1 1 d . U . . .
H21A H 0.490063 0.290613 0.275356 0.061 Uiso 1 1 calc R . . . .
C11A C 0.3286(4) 0.4128(4) 0.3799(6) 0.054(4) Uani 1 1 d . U . . .
C13C C 0.3806(5) 0.7085(4) 0.5102(7) 0.060(4) Uani 1 1 d . U . . .
O5O O 0.6044(4) 0.3447(4) 0.2504(6) 0.149(5) Uani 1 1 d . U . . .
C19B C 0.6808(4) 0.6107(4) 0.3970(6) 0.056(4) Uani 1 1 d . U . . .
C15C C 0.3141(5) 0.6626(4) 0.5630(6) 0.065(4) Uani 1 1 d . U . . .
H15C H 0.298984 0.675279 0.540283 0.078 Uiso 1 1 calc R . . . .
C14B C 0.6989(4) 0.5488(4) 0.2614(5) 0.048(3) Uani 1 1 d . U . . .
H14B H 0.713230 0.528608 0.272953 0.058 Uiso 1 1 calc R . . . .
C9B C 0.6117(4) 0.5391(4) 0.1854(5) 0.046(4) Uani 1 1 d . U . . .
C3A C 0.4304(5) 0.4638(4) 0.1926(6) 0.066(5) Uani 1 1 d . U . . .
C12A C 0.3338(4) 0.3781(4) 0.3845(6) 0.057(4) Uani 1 1 d . U . . .
C12C C 0.4173(5) 0.7031(4) 0.5137(6) 0.065(4) Uani 1 1 d . U . . .
C22C C 0.2742(4) 0.6078(4) 0.4621(6) 0.062(4) Uani 1 1 d . U . . .
H22C H 0.268682 0.631337 0.458748 0.074 Uiso 1 1 calc R . . . .
C8B C 0.6445(4) 0.5517(4) 0.2049(6) 0.057(4) Uani 1 1 d . U . . .
H8B H 0.653193 0.572924 0.192110 0.068 Uiso 1 1 calc R . . . .
C12B C 0.6517(5) 0.5040(4) 0.2624(6) 0.071(5) Uani 1 1 d . U . . .
C14A C 0.3445(4) 0.3194(4) 0.3462(6) 0.054(4) Uani 1 1 d . U . . .
H14A H 0.333639 0.312135 0.380067 0.065 Uiso 1 1 calc R . . . .
C23C C 0.2764(4) 0.5935(4) 0.5125(6) 0.056(4) Uani 1 1 d . U . . .
C5A C 0.3709(5) 0.4720(4) 0.2315(6) 0.064(5) Uani 1 1 d . U . . .
C10C C 0.4229(5) 0.6991(4) 0.4200(6) 0.056(4) Uani 1 1 d . U . . .
C15B C 0.6874(4) 0.6060(4) 0.3049(6) 0.052(4) Uani 1 1 d . U . . .
H15B H 0.687176 0.616171 0.271247 0.063 Uiso 1 1 calc R . . . .
C35A C 0.4512(4) 0.2806(4) 0.2201(6) 0.064(5) Uani 1 1 d . U . . .
H35A H 0.440615 0.259784 0.235461 0.077 Uiso 1 1 calc R . . . .
H35B H 0.431764 0.293726 0.203222 0.077 Uiso 1 1 calc R . . . .
C26C C 0.2898(4) 0.5544(4) 0.4214(7) 0.059(4) Uani 1 1 d . U . . .
C3B C 0.5170(5) 0.6253(4) 0.2304(6) 0.059(4) Uani 1 1 d . U . . .
C5B C 0.5292(5) 0.5698(4) 0.1924(6) 0.063(4) Uani 1 1 d . U . . .
C17B C 0.6929(4) 0.5560(4) 0.3599(6) 0.062(5) Uani 1 1 d . U . . .
C0AA C 0.3470(5) 0.6768(4) 0.5794(6) 0.056(4) Uani 1 1 d . U . . .
O3O O 0.3512(6) 0.5625(4) 0.1932(6) 0.194(7) Uani 1 1 d . U . . .
C10B C 0.5983(4) 0.5077(4) 0.2071(6) 0.061(4) Uani 1 1 d . U . . .
C24C C 0.2852(4) 0.5593(4) 0.5169(6) 0.060(4) Uani 1 1 d . U . . .
C24A C 0.5092(5) 0.3526(4) 0.2641(6) 0.058(4) Uani 1 1 d . U . . .
C25C C 0.2919(5) 0.5404(4) 0.4710(7) 0.073(5) Uani 1 1 d . U . . .
C32B C 0.7203(4) 0.5654(4) 0.2170(6) 0.060(4) Uani 1 1 d . U . . .
H32A H 0.705935 0.583973 0.201307 0.072 Uiso 1 1 calc R . . . .
H32B H 0.742287 0.575695 0.231589 0.072 Uiso 1 1 calc R . . . .
C26A C 0.4997(4) 0.4033(4) 0.2091(6) 0.053(4) Uani 1 1 d . U . . .
C20C C 0.3033(5) 0.6295(4) 0.5803(6) 0.058(4) Uani 1 1 d . U . . .
C21B C 0.6730(4) 0.6644(4) 0.3441(6) 0.053(4) Uani 1 1 d . U . . .
H21B H 0.679832 0.675213 0.377996 0.064 Uiso 1 1 calc R . . . .
C7B C 0.5901(4) 0.5590(4) 0.1477(5) 0.053(4) Uani 1 1 d . U . . .
H7B H 0.575279 0.541630 0.128911 0.063 Uiso 1 1 calc R . . . .
C7C C 0.3692(5) 0.7030(4) 0.3610(6) 0.075(4) Uani 1 1 d . U . . .
H7C H 0.388243 0.710083 0.335939 0.090 Uiso 1 1 calc R . . . .
C2C C 0.3150(5) 0.6200(4) 0.3485(6) 0.072(4) Uani 1 1 d . U . . .
C11C C 0.4403(5) 0.6993(4) 0.4688(6) 0.067(5) Uani 1 1 d . U . . .
C27C C 0.2799(4) 0.5886(4) 0.4168(6) 0.058(4) Uani 1 1 d . U . . .
C1C C 0.3230(5) 0.6534(4) 0.3608(6) 0.064(4) Uani 1 1 d . U . . .
H1C H 0.305920 0.667510 0.377679 0.077 Uiso 1 1 calc R . . . .
C19C C 0.3264(5) 0.6117(4) 0.6124(6) 0.062(4) Uani 1 1 d . U . . .
C18B C 0.6866(5) 0.5764(4) 0.4046(6) 0.072(5) Uani 1 1 d . U . . .
C17C C 0.3695(5) 0.6578(4) 0.6124(6) 0.059(4) Uani 1 1 d . U . . .
C4B C 0.5063(5) 0.5910(4) 0.2184(7) 0.071(5) Uani 1 1 d . U . . .
C6C C 0.3578(5) 0.6664(4) 0.3476(6) 0.063(4) Uani 1 1 d . U . . .
C3C C 0.3392(6) 0.5990(5) 0.3262(7) 0.085(6) Uani 1 1 d . U . . .
C30A C 0.3011(4) 0.4213(4) 0.1409(5) 0.062(5) Uani 1 1 d . U . . .
H30A H 0.285771 0.441378 0.147442 0.075 Uiso 1 1 calc R . . . .
H30B H 0.324189 0.429487 0.126752 0.075 Uiso 1 1 calc R . . . .
O2O O 0.4204(5) 0.6329(5) 0.1954(7) 0.185(6) Uani 1 1 d . U . . .
C28C C 0.2777(5) 0.6048(4) 0.3634(6) 0.077(4) Uani 1 1 d . U . . .
H28C H 0.272376 0.586159 0.337923 0.092 Uiso 1 1 calc R . . . .
C38A C 0.4306(4) 0.3853(4) 0.1067(5) 0.061(4) Uani 1 1 d . U . . .
H38C H 0.414998 0.368359 0.124069 0.073 Uiso 1 1 calc R . . . .
H38D H 0.415288 0.399662 0.084063 0.073 Uiso 1 1 calc R . . . .
C9C C 0.3850(5) 0.7036(4) 0.4164(7) 0.065(4) Uani 1 1 d . U . . .
C25A C 0.5202(5) 0.3865(4) 0.2483(6) 0.069(5) Uani 1 1 d . U . . .
C8C C 0.3660(5) 0.7088(4) 0.4616(6) 0.063(4) Uani 1 1 d . U . . .
H8C H 0.341047 0.712833 0.458743 0.076 Uiso 1 1 calc R . . . .
C11B C 0.6183(5) 0.4896(4) 0.2438(7) 0.079(6) Uani 1 1 d . U . . .
C21C C 0.2686(4) 0.6145(4) 0.5600(6) 0.068(4) Uani 1 1 d . U . . .
H21C H 0.260850 0.597824 0.587252 0.082 Uiso 1 1 calc R . . . .
C4A C 0.4057(5) 0.4851(4) 0.2180(7) 0.075(5) Uani 1 1 d . U . . .
O8I O 0.4887(5) 0.6371(4) 0.5461(7) 0.189(8) Uani 1 1 d . U . . .
C40B C 0.5850(5) 0.7168(4) 0.0987(6) 0.068(5) Uani 1 1 d . U . . .
H40A H 0.591574 0.739342 0.113411 0.082 Uiso 1 1 calc R . . . .
H40B H 0.607225 0.703784 0.092574 0.082 Uiso 1 1 calc R . . . .
C33B C 0.7303(4) 0.5401(4) 0.1750(5) 0.062(5) Uani 1 1 d . U . . .
H33A H 0.709938 0.524631 0.168211 0.075 Uiso 1 1 calc R . . . .
H33B H 0.750702 0.526033 0.187072 0.075 Uiso 1 1 calc R . . . .
C36A C 0.4781(4) 0.2705(4) 0.1793(6) 0.065(5) Uani 1 1 d . U . . .
H36A H 0.493603 0.290243 0.171249 0.078 Uiso 1 1 calc R . . . .
H36B H 0.493333 0.251958 0.193152 0.078 Uiso 1 1 calc R . . . .
O7I O 0.4873(5) 0.6293(4) 0.4173(7) 0.175(7) Uani 1 1 d . U . . .
C32A C 0.3270(4) 0.2977(4) 0.3039(6) 0.069(5) Uani 1 1 d . U . . .
H32C H 0.338302 0.303042 0.269930 0.083 Uiso 1 1 calc R . . . .
H32D H 0.301491 0.303897 0.301481 0.083 Uiso 1 1 calc R . . . .
C18C C 0.3588(5) 0.6254(4) 0.6287(6) 0.071(5) Uani 1 1 d . U . . .
C5C C 0.3813(5) 0.6458(5) 0.3250(6) 0.074(5) Uani 1 1 d . U . . .
O16A O 0.4613(5) 0.3334(4) -0.0033(6) 0.166(7) Uani 1 1 d . U . . .
C29B C 0.6109(4) 0.5769(4) 0.1055(5) 0.057(4) Uani 1 1 d . U . . .
H29C H 0.628324 0.592496 0.122060 0.069 Uiso 1 1 calc R . . . .
H29D H 0.594277 0.590941 0.084550 0.069 Uiso 1 1 calc R . . . .
O6O O 0.3309(5) 0.5862(4) 0.7499(6) 0.179(7) Uani 1 1 d . U . . .
C31A C 0.2833(4) 0.3979(4) 0.1013(5) 0.066(5) Uani 1 1 d . U . . .
H31A H 0.297491 0.376730 0.097728 0.079 Uiso 1 1 calc R . . . .
H31B H 0.259291 0.391488 0.114245 0.079 Uiso 1 1 calc R . . . .
C14C C 0.3601(5) 0.7121(4) 0.5612(6) 0.070(4) Uani 1 1 d . U . . .
H14C H 0.377033 0.720977 0.588199 0.084 Uiso 1 1 calc R . . . .
C35B C 0.6943(4) 0.6818(4) 0.3017(6) 0.069(5) Uani 1 1 d D U . . .
H35C H 0.688170 0.671420 0.267585 0.082 Uiso 1 1 calc R . . . .
H35D H 0.687554 0.706201 0.300278 0.082 Uiso 1 1 calc R . . . .
C39B C 0.5619(4) 0.6980(4) 0.1370(6) 0.067(5) Uani 1 1 d . U . . .
H39A H 0.554675 0.675666 0.122110 0.081 Uiso 1 1 calc R . . . .
H39B H 0.540030 0.711314 0.144354 0.081 Uiso 1 1 calc R . . . .
C4C C 0.3736(6) 0.6105(5) 0.3126(7) 0.092(6) Uani 1 1 d . U . . .
C37A C 0.4602(4) 0.2586(4) 0.1301(6) 0.073(5) Uani 1 1 d . U . . .
H37A H 0.440898 0.242407 0.139282 0.087 Uiso 1 1 calc R . . . .
H37B H 0.449164 0.278421 0.112445 0.087 Uiso 1 1 calc R . . . .
O10I O 0.3728(4) 0.4982(5) 0.4098(7) 0.183(7) Uani 1 1 d . U . . .
C32C C 0.3296(5) 0.7380(4) 0.5558(8) 0.102(6) Uani 1 1 d . U . . .
H32E H 0.310781 0.728700 0.532794 0.122 Uiso 1 1 calc R . . . .
H32F H 0.338719 0.759393 0.540016 0.122 Uiso 1 1 calc R . . . .
C38C C 0.2485(5) 0.6312(5) 0.3578(8) 0.108(7) Uani 1 1 d . U . . .
H38E H 0.252349 0.649588 0.383673 0.130 Uiso 1 1 calc R . . . .
H38F H 0.249867 0.641493 0.322545 0.130 Uiso 1 1 calc R . . . .
C35C C 0.2391(4) 0.6389(4) 0.5552(7) 0.082(5) Uani 1 1 d . U . . .
H35E H 0.245066 0.655650 0.527655 0.098 Uiso 1 1 calc R . . . .
H35F H 0.236681 0.651474 0.588498 0.098 Uiso 1 1 calc R . . . .
C39A C 0.4567(5) 0.3671(4) 0.0737(6) 0.086(6) Uani 1 1 d . U . . .
H39C H 0.470048 0.350333 0.095067 0.104 Uiso 1 1 calc R . . . .
H39D H 0.473999 0.383506 0.058831 0.104 Uiso 1 1 calc R . . . .
C29C C 0.3374(5) 0.7292(4) 0.3568(7) 0.091(6) Uani 1 1 d . U . . .
H29E H 0.317383 0.721533 0.379190 0.109 Uiso 1 1 calc R . . . .
H29F H 0.345320 0.751845 0.369574 0.109 Uiso 1 1 calc R . . . .
O9I O 0.4277(5) 0.3775(4) 0.4995(8) 0.178(7) Uani 1 1 d . U . . .
C34B C 0.7404(5) 0.5585(4) 0.1251(6) 0.071(5) Uani 1 1 d . U . . .
H34A H 0.718900 0.569009 0.109518 0.085 Uiso 1 1 calc R . . . .
H34B H 0.757644 0.576929 0.133137 0.085 Uiso 1 1 calc R . . . .
O13B O 0.6630(6) 0.5593(6) -0.0118(7) 0.191(9) Uani 1 1 d . U . . .
C33A C 0.3301(5) 0.2585(4) 0.3141(9) 0.115(8) Uani 1 1 d . U . . .
H33C H 0.355620 0.251835 0.314886 0.138 Uiso 1 1 calc R . . . .
H33D H 0.318416 0.245870 0.285392 0.138 Uiso 1 1 calc R . . . .
O11I O 0.3870(5) 0.4160(4) 0.5024(7) 0.182(7) Uani 1 1 d . U . . .
O4O O 0.5902(4) 0.4170(4) 0.1712(8) 0.183(6) Uani 1 1 d . U . . .
O2I O 0.4694(5) 0.5953(4) 0.3549(8) 0.203(7) Uani 1 1 d . U . . .
C30B C 0.6307(5) 0.5531(5) 0.0693(7) 0.096(6) Uani 1 1 d . U . . .
H30C H 0.614190 0.536147 0.053970 0.116 Uiso 1 1 calc R . . . .
H30D H 0.649755 0.540833 0.088441 0.116 Uiso 1 1 calc R . . . .
O5I O 0.5421(5) 0.3932(4) 0.3893(7) 0.187(7) Uani 1 1 d . U . . .
O4I O 0.5282(7) 0.4743(6) 0.3007(6) 0.219(8) Uani 1 1 d . U . . .
O3I O 0.4016(5) 0.5208(6) 0.3529(9) 0.225(8) Uani 1 1 d . U . . .
O1I O 0.4880(7) 0.5125(6) 0.2921(7) 0.228(8) Uani 1 1 d . U . . .
C36B C 0.7339(5) 0.6791(5) 0.3099(8) 0.096(6) Uani 1 1 d D U . . .
H36C H 0.740178 0.654561 0.309930 0.115 Uiso 0.545(16) 1 calc R . P A 1
H36D H 0.745762 0.689486 0.279247 0.115 Uiso 0.545(16) 1 calc R . P A 1
H36E H 0.738703 0.688121 0.345370 0.115 Uiso 0.455(16) 1 calc R . P A 2
H36F H 0.739560 0.654435 0.311040 0.115 Uiso 0.455(16) 1 calc R . P A 2
O12I O 0.6362(5) 0.5017(5) 0.4445(8) 0.202(8) Uani 1 1 d . U . . .
C1S C 0.6419(6) 0.7909(6) 0.3537(9) 0.113(8) Uani 1 1 d . U . . .
O6I O 0.3903(4) 0.5325(5) 0.6171(9) 0.216(9) Uani 1 1 d . U . . .
N1S N 0.6373(5) 0.8216(5) 0.3470(8) 0.131(7) Uani 1 1 d . U . . .
C40A C 0.4359(7) 0.3473(6) 0.0266(9) 0.157(11) Uani 1 1 d . U . . .
H40C H 0.420013 0.329432 0.040815 0.188 Uiso 1 1 calc R . . . .
H40D H 0.421348 0.363614 0.006064 0.188 Uiso 1 1 calc R . . . .
N2S N 0.1760(5) 0.3550(5) 0.3486(8) 0.120(7) Uani 1 1 d . U . . .
C3S C 0.2069(7) 0.3491(5) 0.3560(11) 0.121(9) Uani 1 1 d . U . . .
C31B C 0.6483(8) 0.5779(8) 0.0226(9) 0.177(12) Uani 1 1 d . U . . .
H31C H 0.629308 0.591930 0.006432 0.213 Uiso 1 1 calc R . . . .
H31D H 0.666212 0.593481 0.038089 0.213 Uiso 1 1 calc R . . . .
C36C C 0.2013(5) 0.6216(6) 0.5413(10) 0.140(9) Uani 1 1 d . U . . .
H36G H 0.191896 0.608185 0.571024 0.168 Uiso 1 1 calc R . . . .
H36H H 0.203142 0.606628 0.510215 0.168 Uiso 1 1 calc R . . . .
C30C C 0.3246(7) 0.7324(6) 0.3010(9) 0.156(11) Uani 1 1 d D U . . .
H30E H 0.313679 0.710875 0.288755 0.188 Uiso 1 1 calc R . . . .
H30F H 0.344472 0.738653 0.277401 0.188 Uiso 1 1 calc R . . . .
C2S C 0.6430(6) 0.7561(5) 0.3564(10) 0.147(10) Uani 1 1 d . U . . .
H2SA H 0.631250 0.748466 0.388525 0.220 Uiso 1 1 calc GR . . . .
H2SB H 0.667865 0.748450 0.356361 0.220 Uiso 1 1 calc GR . . . .
H2SC H 0.630550 0.746388 0.326132 0.220 Uiso 1 1 calc GR . . . .
C4S C 0.2434(6) 0.3453(5) 0.3585(10) 0.135(9) Uani 1 1 d . U . . .
H4SA H 0.254818 0.367724 0.356211 0.202 Uiso 1 1 calc GR . . . .
H4SB H 0.251446 0.330977 0.329389 0.202 Uiso 1 1 calc GR . . . .
H4SC H 0.249869 0.334402 0.391608 0.202 Uiso 1 1 calc GR . . . .
C39C C 0.2127(6) 0.6167(7) 0.3654(11) 0.167(11) Uani 1 1 d . U . . .
H39E H 0.210491 0.608487 0.401796 0.200 Uiso 1 1 calc R . . . .
H39F H 0.209723 0.596809 0.341962 0.200 Uiso 1 1 calc R . . . .
C33C C 0.3140(9) 0.7455(9) 0.6108(11) 0.232(17) Uani 1 1 d . U . . .
H33E H 0.333626 0.752282 0.634561 0.279 Uiso 1 1 calc R . . . .
H33F H 0.303089 0.724410 0.624867 0.279 Uiso 1 1 calc R . . . .
C37B C 0.7490(8) 0.6937(7) 0.3547(12) 0.092(11) Uani 0.545(16) 1 d D U P A 1
H37C H 0.775287 0.692890 0.351248 0.110 Uiso 0.545(16) 1 calc R . P A 1
H37D H 0.742382 0.679527 0.385169 0.110 Uiso 0.545(16) 1 calc R . P A 1
C31C C 0.2950(9) 0.7630(9) 0.3041(13) 0.250 Uiso 1 1 d D U . . .
H31E H 0.273466 0.755959 0.323722 0.300 Uiso 1 1 calc R . . . .
H31F H 0.305000 0.784083 0.319516 0.300 Uiso 1 1 calc R . . . .
C34A C 0.3115(9) 0.2485(10) 0.3692(15) 0.250 Uiso 1 1 d . U . . .
H34C H 0.316598 0.224904 0.381015 0.300 Uiso 1 1 calc R . . . .
H34D H 0.315526 0.265224 0.397470 0.300 Uiso 1 1 calc R . . . .
C37C C 0.1761(12) 0.6554(12) 0.5293(18) 0.33(2) Uiso 1 1 d . U . . .
H37E H 0.181760 0.667332 0.496187 0.391 Uiso 1 1 calc R . . . .
H37F H 0.174123 0.671616 0.558814 0.391 Uiso 1 1 calc R . . . .
O14C O 0.2763(14) 0.7849(14) 0.680(2) 0.55(3) Uiso 1 1 d . U . . .
C34C C 0.2835(17) 0.7764(17) 0.609(3) 0.50(4) Uiso 1 1 d . U . . .
H34E H 0.261230 0.768543 0.591995 0.598 Uiso 1 1 calc R . . . .
H34F H 0.292531 0.796851 0.590746 0.598 Uiso 1 1 calc R . . . .
O15C O 0.1420(7) 0.6266(6) 0.5250(9) 0.250 Uiso 1 1 d . U . . .
O13C O 0.2878(6) 0.7667(6) 0.2464(10) 0.250 Uiso 1 1 d D U . . .
C16C C 0.1792(11) 0.6454(10) 0.3532(16) 0.250 Uiso 1 1 d D U . . .
H16C H 0.185694 0.668434 0.366018 0.300 Uiso 0.5 1 calc R . P B 2
H16D H 0.174009 0.646779 0.315341 0.300 Uiso 0.5 1 calc R . P B 2
H16A H 0.180126 0.653954 0.316829 0.300 Uiso 0.5 1 calc R . P C 1
H16B H 0.155380 0.635404 0.359980 0.300 Uiso 0.5 1 calc R . P C 1
O14A O 0.2739(9) 0.2528(12) 0.3393(15) 0.43(2) Uiso 1 1 d . U . . .
O15' O 0.7512(8) 0.7323(6) 0.2739(12) 0.115(12) Uani 0.455(16) 1 d D U P A 2
C37' C 0.7582(9) 0.6935(8) 0.278(2) 0.110(16) Uani 0.455(16) 1 d D U P A 2
H37G H 0.756736 0.682993 0.243062 0.132 Uiso 0.455(16) 1 calc R . P A 2
H37H H 0.782489 0.689529 0.292060 0.132 Uiso 0.455(16) 1 calc R . P A 2
O15B O 0.7382(8) 0.7294(6) 0.3653(11) 0.145(12) Uani 0.545(16) 1 d D U P A 1
O3 O 0.1480(15) 0.6317(17) 0.382(3) 0.36(3) Uiso 0.5 1 d D U P D 2
O7 O 0.1878(17) 0.6729(14) 0.391(2) 0.33(3) Uiso 0.5 1 d D U P D 1

loop_
_atom_site_aniso_label
_atom_site_aniso_U_11
_atom_site_aniso_U_22
_atom_site_aniso_U_33
_atom_site_aniso_U_23
_atom_site_aniso_U_13
_atom_site_aniso_U_12
Mn7 0.079(2) 0.084(2) 0.0536(18) 0.0105(15) 0.0096(15) 0.0076(17)
Mn10 0.116(2) 0.0565(17) 0.0429(16) -0.0082(13) -0.0106(16) 0.0141(17)
Mn8 0.082(2) 0.119(2) 0.0472(18) 0.0036(17) -0.0077(16) 0.0166(19)
Mn12 0.159(3) 0.0623(19) 0.0426(17) -0.0019(14) -0.0072(18) 0.027(2)
Mn9 0.092(2) 0.099(2) 0.0387(16) -0.0019(15) 0.0045(15) 0.0172(18)
Mn11 0.154(3) 0.0714(19) 0.0333(16) -0.0053(14) -0.0056(18) 0.039(2)
Mn6 0.124(3) 0.087(2) 0.103(3) 0.0485(19) -0.046(2) -0.042(2)
Mn1 0.115(3) 0.084(2) 0.178(4) -0.056(2) 0.062(3) -0.052(2)
Mn3 0.116(3) 0.069(2) 0.166(3) -0.050(2) 0.058(2) -0.033(2)
Mn2 0.109(3) 0.077(2) 0.175(3) -0.050(2) 0.064(2) -0.033(2)
Mn5 0.115(3) 0.103(2) 0.099(2) 0.0399(19) -0.053(2) -0.044(2)
Mn4 0.126(3) 0.094(2) 0.130(3) 0.057(2) -0.060(2) -0.063(2)
O4A 0.075(8) 0.050(5) 0.043(6) -0.002(4) -0.003(6) 0.011(6)
O12B 0.063(6) 0.053(7) 0.047(6) 0.013(5) -0.004(5) 0.008(6)
O6A 0.088(8) 0.052(6) 0.041(5) 0.007(4) 0.008(6) 0.007(6)
O10B 0.091(8) 0.059(7) 0.044(6) -0.009(6) -0.017(6) 0.021(6)
O6C 0.085(7) 0.085(8) 0.041(6) -0.001(6) -0.004(5) 0.004(6)
O7A 0.073(7) 0.070(7) 0.037(5) 0.018(5) 0.006(5) 0.008(6)
O10C 0.105(9) 0.044(7) 0.052(6) 0.000(5) 0.011(7) -0.008(6)
O9A 0.062(6) 0.078(8) 0.054(7) -0.011(6) -0.005(6) 0.014(7)
O11B 0.085(7) 0.107(9) 0.042(6) 0.001(7) 0.001(5) 0.032(7)
O1A 0.083(8) 0.068(7) 0.091(9) -0.013(6) 0.029(7) -0.034(6)
O8A 0.080(7) 0.162(11) 0.039(6) 0.003(7) -0.004(5) 0.029(8)
O4C 0.083(7) 0.073(7) 0.048(6) 0.017(6) 0.014(5) 0.001(6)
O10A 0.084(8) 0.072(7) 0.061(8) 0.010(5) -0.022(6) -0.013(6)
O7B 0.103(9) 0.048(6) 0.053(6) 0.003(5) 0.011(6) 0.015(7)
O9B 0.090(9) 0.061(7) 0.056(6) -0.002(5) -0.008(7) 0.025(7)
O5A 0.213(13) 0.069(6) 0.032(6) -0.002(5) -0.018(7) 0.049(8)
O12C 0.093(8) 0.058(6) 0.055(6) -0.012(5) -0.012(6) -0.007(6)
O3A 0.077(8) 0.055(6) 0.087(8) -0.020(6) 0.017(6) -0.004(6)
O5C 0.073(7) 0.144(10) 0.050(6) 0.019(6) 0.004(5) -0.004(8)
O12A 0.084(7) 0.067(7) 0.066(7) 0.021(6) -0.008(6) -0.031(6)
O1C 0.104(8) 0.062(7) 0.101(9) -0.031(7) 0.013(7) -0.013(6)
O9C 0.079(7) 0.058(6) 0.075(8) 0.010(6) -0.010(6) -0.013(6)
O4B 0.089(8) 0.079(7) 0.063(7) 0.014(6) -0.028(6) -0.037(6)
O3B 0.108(8) 0.054(6) 0.092(9) -0.018(6) 0.029(7) -0.023(6)
O1B 0.076(7) 0.066(7) 0.074(8) -0.019(6) 0.024(6) -0.014(6)
O7C 0.086(8) 0.061(7) 0.071(8) 0.015(6) -0.023(7) -0.019(6)
O6B 0.093(9) 0.057(7) 0.072(8) 0.025(6) -0.026(6) -0.026(6)
O11C 0.183(12) 0.057(7) 0.045(6) -0.014(5) -0.002(7) 0.021(8)
O8B 0.237(14) 0.069(7) 0.041(6) 0.010(5) 0.013(9) 0.061(8)
O3C 0.090(8) 0.063(7) 0.123(10) -0.021(7) 0.028(8) -0.010(6)
O16B 0.094(9) 0.076(8) 0.038(6) 0.005(6) -0.008(6) -0.003(7)
O14B 0.104(10) 0.091(9) 0.048(7) 0.000(6) 0.011(6) 0.011(7)
O15A 0.116(10) 0.063(8) 0.064(8) -0.013(6) 0.018(7) 0.015(7)
O13A 0.122(10) 0.075(8) 0.041(6) 0.005(6) -0.022(7) 0.001(7)
O2B 0.095(9) 0.089(8) 0.262(15) -0.085(9) 0.097(9) -0.060(6)
O2C 0.139(10) 0.096(9) 0.290(17) -0.101(10) 0.108(11) -0.051(8)
O8O 0.104(9) 0.109(8) 0.070(8) 0.010(7) 0.002(7) 0.012(7)
O11A 0.131(10) 0.114(8) 0.122(10) 0.059(8) -0.078(8) -0.075(7)
O2A 0.134(9) 0.067(8) 0.246(14) -0.080(9) 0.106(9) -0.059(7)
O8C 0.121(10) 0.110(9) 0.108(10) 0.058(8) -0.059(8) -0.050(8)
O9O 0.229(16) 0.083(8) 0.045(8) 0.015(6) 0.027(9) 0.064(9)
O5B 0.167(11) 0.099(10) 0.207(14) 0.113(9) -0.112(10) -0.087(9)
O12O 0.160(9) 0.090(9) 0.095(10) 0.016(8) -0.023(9) 0.014(8)
O11O 0.119(8) 0.216(15) 0.044(8) -0.033(9) 0.001(7) 0.061(9)
C1A 0.059(8) 0.048(9) 0.026(9) -0.001(7) -0.005(7) -0.009(6)
C20A 0.052(7) 0.040(9) 0.039(6) -0.002(7) 0.002(5) -0.009(8)
O1O 0.148(13) 0.133(12) 0.207(13) 0.013(10) 0.007(10) 0.007(11)
C16B 0.060(11) 0.047(7) 0.046(6) -0.009(5) -0.003(8) 0.001(8)
C8A 0.052(10) 0.051(7) 0.032(7) -0.010(6) 0.001(8) -0.010(8)
C16A 0.053(7) 0.033(8) 0.040(7) 0.005(8) 0.008(5) -0.019(7)
C13A 0.051(10) 0.054(7) 0.037(6) 0.000(5) 0.008(8) -0.007(7)
C7A 0.063(9) 0.056(9) 0.042(7) -0.003(6) -0.003(7) -0.004(7)
C27A 0.063(10) 0.050(8) 0.042(9) -0.002(7) 0.002(7) -0.007(6)
C26B 0.062(7) 0.055(10) 0.039(6) 0.014(8) 0.001(5) 0.005(9)
C18A 0.074(8) 0.081(12) 0.039(6) 0.009(9) 0.001(6) 0.013(10)
C10A 0.069(11) 0.042(6) 0.037(6) 0.003(5) 0.004(8) -0.002(8)
C2A 0.063(8) 0.047(8) 0.031(9) 0.002(7) -0.002(7) -0.007(6)
C2B 0.059(9) 0.034(7) 0.036(9) 0.008(6) 0.003(7) -0.001(6)
C29A 0.074(11) 0.063(10) 0.035(7) -0.004(6) -0.007(8) -0.009(8)
C15A 0.051(7) 0.035(9) 0.033(7) -0.008(7) 0.001(6) -0.012(8)
C9A 0.048(10) 0.053(7) 0.037(6) -0.003(5) -0.003(7) -0.007(8)
C23A 0.075(10) 0.052(8) 0.029(9) -0.006(6) 0.004(7) -0.016(7)
C38B 0.072(11) 0.051(9) 0.041(7) 0.006(7) 0.000(7) -0.008(8)
C19A 0.062(7) 0.048(10) 0.042(6) -0.002(8) -0.006(6) 0.004(9)
C6A 0.063(8) 0.052(8) 0.028(9) -0.007(7) -0.003(7) -0.007(6)
C22B 0.058(7) 0.047(9) 0.036(7) 0.008(8) 0.006(6) -0.013(9)
C1B 0.079(11) 0.040(7) 0.042(10) 0.004(7) 0.009(8) 0.002(7)
C25B 0.068(7) 0.069(11) 0.043(7) -0.006(9) -0.006(5) 0.000(10)
C27B 0.055(7) 0.032(9) 0.047(6) 0.004(7) 0.002(5) -0.012(8)
C17A 0.074(8) 0.041(9) 0.036(6) 0.007(8) 0.001(5) 0.001(9)
C28B 0.059(10) 0.043(7) 0.046(7) 0.003(6) 0.003(6) -0.004(7)
C22A 0.077(11) 0.058(9) 0.021(9) -0.003(6) 0.007(7) -0.016(8)
C28A 0.067(9) 0.053(9) 0.041(9) 0.000(5) 0.003(6) -0.009(7)
C23B 0.060(7) 0.033(9) 0.040(7) 0.004(8) -0.006(5) -0.009(7)
C24B 0.066(7) 0.055(10) 0.037(6) 0.000(8) -0.006(6) -0.007(9)
C13B 0.052(8) 0.048(9) 0.028(9) -0.005(6) 0.012(6) -0.010(6)
C6B 0.078(9) 0.044(7) 0.032(9) 0.003(7) 0.003(7) -0.001(6)
C20B 0.059(10) 0.042(7) 0.052(7) -0.001(5) 0.001(9) -0.001(7)
C21A 0.051(9) 0.052(8) 0.049(7) -0.003(6) 0.013(6) -0.004(7)
C11A 0.074(12) 0.053(7) 0.034(6) 0.002(5) 0.007(9) 0.013(9)
C13C 0.082(8) 0.039(10) 0.058(7) 0.001(8) 0.000(6) -0.004(9)
O5O 0.133(12) 0.186(14) 0.128(12) 0.018(10) -0.002(9) -0.060(10)
C19B 0.068(12) 0.051(7) 0.050(7) 0.004(5) -0.003(9) 0.018(9)
C15C 0.085(11) 0.066(9) 0.043(11) -0.001(8) -0.007(9) 0.004(8)
C14B 0.048(8) 0.053(9) 0.044(7) -0.010(6) 0.001(6) 0.004(7)
C9B 0.061(9) 0.043(8) 0.035(9) -0.006(6) 0.005(7) -0.002(6)
C3A 0.079(10) 0.051(8) 0.070(12) -0.008(8) 0.031(9) -0.017(7)
C12A 0.085(12) 0.054(7) 0.033(6) 0.004(5) 0.007(8) 0.011(9)
C12C 0.083(8) 0.068(11) 0.043(7) -0.003(9) 0.001(6) -0.001(10)
C22C 0.064(12) 0.064(10) 0.056(7) -0.009(6) -0.001(9) 0.003(9)
C8B 0.075(10) 0.059(10) 0.037(10) -0.003(7) -0.006(7) -0.016(8)
C12B 0.083(11) 0.072(10) 0.057(11) 0.023(8) -0.018(8) -0.026(8)
C14A 0.055(7) 0.054(7) 0.055(10) -0.003(6) 0.009(7) -0.015(8)
C23C 0.060(11) 0.051(8) 0.056(7) -0.012(6) 0.002(9) 0.002(8)
C5A 0.085(10) 0.049(8) 0.059(11) -0.007(8) 0.027(9) -0.013(7)
C10C 0.086(8) 0.044(10) 0.038(7) 0.010(8) 0.006(6) -0.004(9)
C15B 0.051(11) 0.049(7) 0.056(8) -0.008(6) 0.000(9) 0.000(8)
C35A 0.077(12) 0.049(10) 0.065(9) -0.013(8) 0.021(8) -0.021(9)
C26C 0.053(11) 0.060(8) 0.063(7) -0.010(6) -0.001(9) -0.005(8)
C3B 0.078(10) 0.051(8) 0.048(11) -0.004(8) 0.022(8) -0.016(7)
C5B 0.084(10) 0.053(8) 0.053(11) -0.012(8) 0.015(8) -0.010(7)
C17B 0.084(13) 0.050(7) 0.052(7) -0.001(6) 0.002(9) 0.002(9)
C0AA 0.077(10) 0.056(8) 0.034(10) -0.010(7) 0.011(7) 0.006(7)
O3O 0.32(2) 0.125(13) 0.138(11) 0.024(10) 0.084(11) 0.016(13)
C10B 0.069(10) 0.053(9) 0.060(11) 0.008(7) -0.011(8) -0.010(7)
C24C 0.076(12) 0.049(8) 0.055(7) -0.009(6) -0.003(9) 0.000(9)
C24A 0.075(11) 0.061(9) 0.038(10) 0.003(7) -0.007(7) -0.015(7)
C25C 0.110(15) 0.051(8) 0.059(7) -0.015(6) -0.013(10) 0.003(9)
C32B 0.061(11) 0.048(10) 0.070(9) -0.013(7) 0.016(8) -0.011(8)
C26A 0.063(10) 0.066(9) 0.030(9) 0.006(7) 0.010(7) -0.019(7)
C20C 0.075(9) 0.051(9) 0.046(10) -0.014(7) 0.003(7) 0.009(7)
C21B 0.064(7) 0.045(7) 0.051(10) -0.002(6) -0.002(7) 0.003(8)
C7B 0.072(9) 0.047(9) 0.038(9) -0.003(6) -0.002(6) -0.003(7)
C7C 0.103(12) 0.061(8) 0.061(8) -0.003(9) -0.008(8) 0.003(7)
C2C 0.106(10) 0.057(9) 0.053(11) 0.002(8) 0.008(9) 0.003(7)
C11C 0.079(8) 0.077(12) 0.046(6) 0.016(9) 0.006(6) -0.005(10)
C27C 0.058(11) 0.061(8) 0.054(7) -0.008(6) -0.010(8) -0.002(8)
C1C 0.092(10) 0.054(8) 0.047(11) 0.006(8) 0.004(9) 0.012(8)
C19C 0.084(11) 0.051(9) 0.050(11) -0.005(7) -0.012(8) -0.010(7)
C18B 0.118(15) 0.056(7) 0.044(7) 0.008(6) 0.004(10) 0.031(10)
C17C 0.070(10) 0.058(9) 0.049(11) 0.000(8) -0.004(8) -0.011(7)
C4B 0.069(10) 0.063(8) 0.080(13) -0.018(9) 0.029(9) -0.020(7)
C6C 0.090(10) 0.062(8) 0.039(10) -0.004(8) 0.001(9) 0.004(7)
C3C 0.105(11) 0.058(9) 0.092(15) -0.019(10) 0.024(11) -0.018(8)
C30A 0.077(12) 0.067(11) 0.042(8) 0.002(7) 0.001(8) -0.012(9)
O2O 0.164(14) 0.241(18) 0.152(11) -0.095(11) -0.021(10) -0.024(12)
C28C 0.100(10) 0.074(11) 0.056(8) -0.002(8) -0.001(10) 0.002(8)
C38A 0.089(12) 0.053(10) 0.040(9) -0.006(7) 0.006(7) -0.015(9)
C9C 0.086(8) 0.051(10) 0.057(7) 0.001(9) 0.000(6) -0.001(10)
C25A 0.079(11) 0.069(9) 0.059(11) 0.007(8) -0.019(8) -0.028(8)
C8C 0.083(10) 0.049(10) 0.059(7) -0.005(9) -0.004(7) -0.006(10)
C11B 0.104(12) 0.047(10) 0.085(13) 0.031(8) -0.038(10) -0.035(8)
C21C 0.068(9) 0.075(10) 0.063(9) -0.024(8) 0.000(8) 0.017(7)
C4A 0.090(10) 0.054(9) 0.080(13) -0.023(9) 0.036(10) -0.020(7)
O8I 0.28(2) 0.121(10) 0.169(16) -0.033(11) -0.057(16) 0.083(13)
C40B 0.103(13) 0.057(11) 0.045(8) 0.005(8) -0.009(8) -0.006(10)
C33B 0.087(13) 0.053(10) 0.046(8) 0.003(6) 0.007(8) 0.022(10)
C36A 0.074(12) 0.067(11) 0.053(9) -0.012(8) 0.013(7) -0.016(10)
O7I 0.233(17) 0.102(9) 0.191(16) 0.077(10) 0.033(14) 0.013(10)
C32A 0.055(11) 0.074(9) 0.078(12) -0.017(9) 0.009(9) -0.025(9)
C18C 0.100(11) 0.057(9) 0.056(12) 0.000(8) -0.024(9) -0.020(8)
C5C 0.086(10) 0.076(9) 0.061(12) -0.023(10) 0.011(9) -0.015(8)
O16A 0.24(2) 0.145(15) 0.115(13) -0.058(10) 0.036(12) -0.049(14)
C29B 0.069(11) 0.071(11) 0.032(9) -0.007(6) -0.009(7) -0.017(9)
O6O 0.29(2) 0.165(14) 0.084(10) -0.005(9) -0.018(10) -0.068(14)
C31A 0.086(13) 0.069(11) 0.042(8) 0.009(7) -0.017(8) -0.007(10)
C14C 0.096(11) 0.057(9) 0.059(9) -0.008(8) 0.002(8) 0.002(7)
C35B 0.072(9) 0.047(10) 0.086(12) -0.006(8) 0.017(9) -0.012(9)
C39B 0.100(13) 0.055(11) 0.047(8) 0.015(8) -0.012(8) -0.006(10)
C4C 0.105(11) 0.078(9) 0.093(15) -0.030(11) 0.026(11) -0.022(8)
C37A 0.092(13) 0.061(12) 0.066(10) -0.020(9) 0.000(8) 0.004(10)
O10I 0.107(10) 0.256(19) 0.186(17) -0.022(14) -0.065(10) -0.014(11)
C32C 0.119(15) 0.061(12) 0.125(16) 0.005(11) 0.023(13) 0.021(10)
C38C 0.106(12) 0.126(17) 0.092(15) 0.017(13) -0.019(14) 0.029(11)
C35C 0.087(11) 0.078(13) 0.081(13) -0.020(10) -0.007(10) 0.031(8)
C39A 0.103(15) 0.086(13) 0.070(12) -0.017(9) 0.027(10) -0.005(11)
C29C 0.118(15) 0.068(11) 0.086(12) 0.002(11) -0.025(11) 0.015(10)
O9I 0.162(15) 0.118(10) 0.25(2) 0.009(11) -0.015(14) -0.046(11)
C34B 0.090(14) 0.059(11) 0.063(10) 0.017(7) 0.014(9) 0.015(10)
O13B 0.21(2) 0.27(2) 0.092(13) -0.016(13) 0.032(12) -0.066(17)
C33A 0.078(14) 0.056(9) 0.21(2) -0.057(12) 0.015(15) 0.010(10)
O11I 0.239(14) 0.127(13) 0.180(16) 0.024(11) -0.072(13) -0.091(14)
O4O 0.145(13) 0.148(13) 0.257(17) 0.036(11) 0.047(12) -0.010(11)
O2I 0.233(18) 0.127(14) 0.249(15) 0.104(13) 0.054(13) 0.022(13)
C30B 0.110(16) 0.106(14) 0.073(13) -0.027(10) 0.020(10) -0.011(12)
O5I 0.28(2) 0.121(13) 0.158(13) -0.051(11) -0.054(13) 0.046(14)
O4I 0.34(2) 0.237(18) 0.077(11) -0.015(11) 0.010(12) -0.057(17)
O3I 0.113(14) 0.32(2) 0.239(15) -0.041(15) -0.090(13) 0.007(15)
O1I 0.33(2) 0.239(19) 0.114(11) -0.030(11) 0.039(12) -0.092(19)
C36B 0.068(9) 0.074(13) 0.147(19) 0.007(12) 0.004(11) -0.017(11)
O12I 0.139(11) 0.254(19) 0.21(2) 0.018(16) 0.103(13) 0.019(12)
C1S 0.121(18) 0.079(10) 0.138(19) -0.020(15) 0.022(15) -0.011(15)
O6I 0.093(12) 0.248(19) 0.30(2) -0.017(17) 0.062(14) 0.005(12)
N1S 0.115(15) 0.089(10) 0.190(19) 0.005(14) 0.023(14) -0.005(13)
C40A 0.23(3) 0.13(2) 0.113(19) -0.078(15) 0.030(15) -0.039(17)
N2S 0.100(12) 0.082(13) 0.178(18) 0.001(12) 0.032(15) 0.002(13)
C3S 0.094(13) 0.061(14) 0.21(2) -0.014(15) 0.037(19) 0.006(16)
C31B 0.21(3) 0.24(3) 0.080(19) 0.008(16) 0.064(17) -0.05(2)
C36C 0.088(13) 0.16(2) 0.17(2) -0.031(18) -0.038(15) 0.030(13)
C30C 0.23(3) 0.129(19) 0.111(14) -0.026(15) -0.064(17) 0.068(19)
C2S 0.17(2) 0.074(10) 0.20(3) -0.020(16) 0.04(2) 0.005(16)
C4S 0.096(13) 0.113(18) 0.19(2) 0.010(17) 0.037(18) 0.011(16)
C39C 0.126(13) 0.17(3) 0.20(3) 0.06(2) -0.02(2) 0.013(16)
C33C 0.26(4) 0.27(4) 0.17(2) 0.02(2) 0.09(2) 0.15(3)
C37B 0.07(2) 0.083(17) 0.12(2) 0.037(17) -0.008(16) -0.009(19)
O15' 0.09(2) 0.084(15) 0.17(3) 0.020(17) 0.05(2) -0.01(2)
C37' 0.07(2) 0.081(18) 0.18(4) 0.02(2) 0.02(2) -0.01(2)
O15B 0.18(3) 0.090(15) 0.17(3) 0.000(15) -0.04(2) 0.005(18)

loop_
_atom_type_symbol
_atom_type_description
_atom_type_scat_dispersion_real
_atom_type_scat_dispersion_imag
_atom_type_scat_source
C C 0.0033 0.0016 'International Tables Vol C Tables 4.2.6.8 and 6.1.1.4'
H H 0.0000 0.0000 'International Tables Vol C Tables 4.2.6.8 and 6.1.1.4'
N N 0.0061 0.0033 'International Tables Vol C Tables 4.2.6.8 and 6.1.1.4'
O O 0.0106 0.0060 'International Tables Vol C Tables 4.2.6.8 and 6.1.1.4'
Mn Mn 0.3368 0.7283 'International Tables Vol C Tables 4.2.6.8 and 6.1.1.4'

loop_
_geom_angle_atom_site_label_1
_geom_angle_atom_site_label_2
_geom_angle_atom_site_label_3
_geom_angle
_geom_angle_site_symmetry_1
_geom_angle_site_symmetry_3
_geom_angle_publ_flag
O12B Mn7 O4C 97.4(4) . . ?
O12B Mn7 O15A 93.0(4) . 3_655 ?
O12B Mn7 O7I 96.4(5) . . ?
O11B Mn7 O12B 78.9(4) . . ?
O11B Mn7 O4C 176.1(4) . . ?
O11B Mn7 O15A 85.0(4) . 3_655 ?
O11B Mn7 O7I 89.1(6) . . ?
O4C Mn7 O15A 96.6(4) . 3_655 ?
O4C Mn7 O7I 89.9(5) . . ?
O5C Mn7 O12B 175.6(5) . . ?
O5C Mn7 O11B 104.6(4) . . ?
O5C Mn7 O4C 79.1(4) . . ?
O5C Mn7 O15A 84.8(5) . 3_655 ?
O5C Mn7 O7I 86.3(6) . . ?
O15A Mn7 O7I 167.7(6) 3_655 . ?
O4A Mn10 O12C 96.3(4) . . ?
O4A Mn10 O14B 93.1(4) . 4_465 ?
O4A Mn10 O10I 92.1(6) . . ?
O5A Mn10 O4A 78.9(4) . . ?
O5A Mn10 O12C 174.9(4) . . ?
O5A Mn10 O14B 85.2(5) . 4_465 ?
O5A Mn10 O10I 89.1(7) . . ?
O12C Mn10 O14B 93.3(4) . 4_465 ?
O12C Mn10 O10I 92.9(6) . . ?
O11C Mn10 O4A 174.6(4) . . ?
O11C Mn10 O5A 105.7(4) . . ?
O11C Mn10 O12C 78.9(4) . . ?
O11C Mn10 O14B 84.6(5) . 4_465 ?
O11C Mn10 O10I 90.8(6) . . ?
O14B Mn10 O10I 171.4(6) 4_465 . ?
O6C Mn8 O9A 95.5(4) . 5_666 ?
O6C Mn8 O8O 90.7(4) . . ?
O6C Mn8 O8I 93.5(6) . . ?
O9A Mn8 O8O 90.1(4) 5_666 . ?
O9A Mn8 O8I 92.9(5) 5_666 . ?
O8A Mn8 O6C 175.0(4) 5_666 . ?
O8A Mn8 O9A 79.7(4) 5_666 5_666 ?
O8A Mn8 O5C 104.4(5) 5_666 . ?
O8A Mn8 O8O 90.7(5) 5_666 . ?
O8A Mn8 O8I 85.3(6) 5_666 . ?
O5C Mn8 O6C 80.4(4) . . ?
O5C Mn8 O9A 175.6(5) . 5_666 ?
O5C Mn8 O8O 91.6(5) . . ?
O5C Mn8 O8I 85.8(6) . . ?
O8O Mn8 O8I 174.5(6) . . ?
O10C Mn12 O12O 88.4(4) 5_666 . ?
O10C Mn12 O12I 96.1(6) 5_666 . ?
O7B Mn12 O10C 96.0(4) . 5_666 ?
O7B Mn12 O12O 91.5(5) . . ?
O7B Mn12 O12I 91.6(6) . . ?
O11C Mn12 O10C 79.4(4) 5_666 5_666 ?
O11C Mn12 O7B 175.4(4) 5_666 . ?
O11C Mn12 O12O 88.8(5) 5_666 . ?
O11C Mn12 O12I 88.5(6) 5_666 . ?
O8B Mn12 O10C 175.7(5) . 5_666 ?
O8B Mn12 O7B 80.0(4) . . ?
O8B Mn12 O11C 104.6(4) . 5_666 ?
O8B Mn12 O12O 90.2(6) . . ?
O8B Mn12 O12I 85.6(7) . . ?
O12O Mn12 O12I 174.2(6) . . ?
O10B Mn9 O7A 98.1(4) 5_666 . ?
O10B Mn9 O8A 177.4(4) 5_666 . ?
O10B Mn9 O9O 88.8(4) 5_666 . ?
O10B Mn9 O9I 94.3(6) 5_666 . ?
O7A Mn9 O8A 79.4(4) . . ?
O7A Mn9 O9O 92.7(4) . . ?
O7A Mn9 O9I 91.2(5) . . ?
O11B Mn9 O10B 79.9(4) 5_666 5_666 ?
O11B Mn9 O7A 177.3(4) 5_666 . ?
O11B Mn9 O8A 102.6(4) 5_666 . ?
O11B Mn9 O9O 89.1(5) 5_666 . ?
O11B Mn9 O9I 87.2(6) 5_666 . ?
O8A Mn9 O9O 90.5(5) . . ?
O8A Mn9 O9I 86.6(6) . . ?
O9O Mn9 O9I 174.7(6) . . ?
O6A Mn11 O8B 177.8(4) . 5_666 ?
O6A Mn11 O11O 88.8(4) . . ?
O6A Mn11 O11I 92.8(6) . . ?
O9B Mn11 O6A 97.2(4) 5_666 . ?
O9B Mn11 O5A 176.8(4) 5_666 . ?
O9B Mn11 O8B 80.7(4) 5_666 5_666 ?
O9B Mn11 O11O 91.8(5) 5_666 . ?
O9B Mn11 O11I 91.9(5) 5_666 . ?
O5A Mn11 O6A 79.6(4) . . ?
O5A Mn11 O8B 102.4(4) . 5_666 ?
O5A Mn11 O11O 88.7(5) . . ?
O5A Mn11 O11I 87.7(6) . . ?
O8B Mn11 O11O 90.5(5) 5_666 . ?
O8B Mn11 O11I 88.0(6) 5_666 . ?
O11O Mn11 O11I 175.7(6) . . ?
O9C Mn6 O6B 95.6(4) . 5_666 ?
O9C Mn6 O5B 174.7(6) . 5_666 ?
O9C Mn6 O6O 90.3(6) . . ?
O9C Mn6 O6I 96.0(6) . . ?
O6B Mn6 O5B 80.4(4) 5_666 5_666 ?
O6B Mn6 O6O 88.7(5) 5_666 . ?
O6B Mn6 O6I 92.0(6) 5_666 . ?
O8C Mn6 O9C 80.5(4) . . ?
O8C Mn6 O6B 175.1(5) . 5_666 ?
O8C Mn6 O5B 103.3(5) . 5_666 ?
O8C Mn6 O6O 88.4(6) . . ?
O8C Mn6 O6I 91.4(7) . . ?
O5B Mn6 O6O 86.1(7) 5_666 . ?
O5B Mn6 O6I 87.6(8) 5_666 . ?
O6O Mn6 O6I 173.5(7) . . ?
O1A Mn1 O1O 90.5(5) . . ?
O1A Mn1 O1I 92.3(6) . . ?
O3B Mn1 O1A 94.7(4) . . ?
O3B Mn1 O1O 91.3(5) . . ?
O3B Mn1 O1I 89.7(7) . . ?
O2B Mn1 O1A 173.8(6) . . ?
O2B Mn1 O3B 80.3(4) . . ?
O2B Mn1 O1O 93.2(7) . . ?
O2B Mn1 O1I 84.1(7) . . ?
O2A Mn1 O1A 79.2(4) . . ?
O2A Mn1 O3B 173.6(5) . . ?
O2A Mn1 O2B 105.6(5) . . ?
O2A Mn1 O1O 91.0(7) . . ?
O2A Mn1 O1I 88.3(8) . . ?
O1O Mn1 O1I 176.9(7) . . ?
O3A Mn3 O3O 87.6(5) . . ?
O3A Mn3 O3I 92.5(6) . . ?
O1C Mn3 O3A 95.9(4) . . ?
O1C Mn3 O3O 87.5(5) . . ?
O1C Mn3 O3I 93.7(6) . . ?
O2C Mn3 O3A 174.9(6) . . ?
O2C Mn3 O1C 79.4(5) . . ?
O2C Mn3 O3O 90.2(7) . . ?
O2C Mn3 O3I 89.9(8) . . ?
O2A Mn3 O3A 79.4(4) . . ?
O2A Mn3 O1C 174.6(5) . . ?
O2A Mn3 O2C 105.1(5) . . ?
O2A Mn3 O3O 89.6(7) . . ?
O2A Mn3 O3I 89.2(7) . . ?
O3I Mn3 O3O 178.8(7) . . ?
O1B Mn2 O2O 93.2(6) . . ?
O1B Mn2 O2I 89.7(6) . . ?
O3C Mn2 O1B 98.9(4) . . ?
O3C Mn2 O2C 79.3(5) . . ?
O3C Mn2 O2O 91.1(6) . . ?
O3C Mn2 O2I 90.8(6) . . ?
O2B Mn2 O1B 80.0(4) . . ?
O2B Mn2 O3C 177.6(6) . . ?
O2B Mn2 O2C 101.7(5) . . ?
O2B Mn2 O2O 91.1(7) . . ?
O2B Mn2 O2I 87.0(7) . . ?
O2C Mn2 O1B 177.3(6) . . ?
O2C Mn2 O2O 88.9(8) . . ?
O2C Mn2 O2I 88.3(7) . . ?
O2O Mn2 O2I 176.3(7) . . ?
O10A Mn5 O7C 96.5(4) . 5_666 ?
O10A Mn5 O5O 91.6(5) . . ?
O10A Mn5 O5I 89.4(6) . . ?
O7C Mn5 O5O 92.1(5) 5_666 . ?
O7C Mn5 O5I 91.5(5) 5_666 . ?
O11A Mn5 O10A 81.2(4) . . ?
O11A Mn5 O7C 177.6(5) . 5_666 ?
O11A Mn5 O5O 87.6(6) . . ?
O11A Mn5 O5I 88.8(6) . . ?
O8C Mn5 O10A 177.1(5) 5_666 . ?
O8C Mn5 O7C 80.7(4) 5_666 5_666 ?
O8C Mn5 O11A 101.7(5) 5_666 . ?
O8C Mn5 O5O 87.8(6) 5_666 . ?
O8C Mn5 O5I 91.3(6) 5_666 . ?
O5O Mn5 O5I 176.1(6) . . ?
O12A Mn4 O4B 95.5(4) . . ?
O12A Mn4 O11A 81.2(4) . . ?
O12A Mn4 O4O 89.6(6) . . ?
O12A Mn4 O4I 92.5(7) . . ?
O4B Mn4 O11A 175.5(5) . . ?
O4B Mn4 O4O 92.0(5) . . ?
O4B Mn4 O4I 92.4(6) . . ?
O11A Mn4 O4O 85.0(6) . . ?
O11A Mn4 O4I 90.8(7) . . ?
O5B Mn4 O12A 174.4(6) . . ?
O5B Mn4 O4B 80.9(4) . . ?
O5B Mn4 O11A 102.1(5) . . ?
O5B Mn4 O4O 86.3(7) . . ?
O5B Mn4 O4I 91.9(8) . . ?
O4I Mn4 O4O 174.9(7) . . ?
C10A O4A Mn10 110.6(8) . . ?
C26B O12B Mn7 112.3(9) . . ?
C12A O6A Mn11 111.0(8) . . ?
C24B O10B Mn9 113.1(9) . 5_666 ?
C12C O6C Mn8 113.2(9) . . ?
C17A O7A Mn9 113.2(9) . . ?
C24C O10C Mn12 112.4(9) . 5_666 ?
C19A O9A Mn8 110.0(9) . 5_666 ?
Mn7 O11B Mn9 135.8(5) . 5_666 ?
C25B O11B Mn7 111.6(9) . . ?
C25B O11B Mn9 111.1(10) . 5_666 ?
C3A O1A Mn1 109.3(9) . . ?
Mn8 O8A Mn9 136.5(6) 5_666 . ?
C18A O8A Mn8 112.8(10) . 5_666 ?
C18A O8A Mn9 110.6(10) . . ?
C10C O4C Mn7 111.5(10) . . ?
C24A O10A Mn5 110.6(9) . . ?
C17B O7B Mn12 110.3(9) . . ?
C19B O9B Mn11 111.9(8) . 5_666 ?
Mn11 O5A Mn10 134.6(6) . . ?
C11A O5A Mn10 112.3(9) . . ?
C11A O5A Mn11 110.5(9) . . ?
C26C O12C Mn10 112.0(9) . . ?
C5A O3A Mn3 112.3(9) . . ?
Mn7 O5C Mn8 135.5(6) . . ?
C11C O5C Mn7 112.1(10) . . ?
C11C O5C Mn8 112.2(10) . . ?
C26A O12A Mn4 112.5(9) . . ?
C3C O1C Mn3 112.5(11) . . ?
C19C O9C Mn6 112.2(10) . . ?
C10B O4B Mn4 110.2(9) . . ?
C5B O3B Mn1 109.3(10) . . ?
C3B O1B Mn2 113.0(9) . . ?
C17C O7C Mn5 111.9(10) . 5_666 ?
C12B O6B Mn6 112.6(9) . 5_666 ?
Mn12 O11C Mn10 134.4(6) 5_666 . ?
C25C O11C Mn10 112.8(10) . . ?
C25C O11C Mn12 112.5(9) . 5_666 ?
Mn12 O8B Mn11 137.6(6) . 5_666 ?
C18B O8B Mn12 113.6(10) . . ?
C18B O8B Mn11 108.8(9) . 5_666 ?
C5C O3C Mn2 115.1(10) . . ?
C34B O14B Mn10 122.6(10) . 4_565 ?
C37A O15A Mn7 124.7(9) . 3_645 ?
Mn2 O2B Mn1 137.0(6) . . ?
C4B O2B Mn1 110.5(10) . . ?
C4B O2B Mn2 111.6(10) . . ?
Mn2 O2C Mn3 136.5(7) . . ?
C4C O2C Mn3 111.6(12) . . ?
C4C O2C Mn2 111.5(11) . . ?
Mn5 O11A Mn4 139.2(6) . . ?
C25A O11A Mn5 112.1(10) . . ?
C25A O11A Mn4 108.6(10) . . ?
Mn1 O2A Mn3 133.7(6) . . ?
C4A O2A Mn1 113.7(11) . . ?
C4A O2A Mn3 112.5(11) . . ?
Mn5 O8C Mn6 137.2(6) 5_666 . ?
C18C O8C Mn6 111.7(10) . . ?
C18C O8C Mn5 111.1(10) . 5_666 ?
Mn4 O5B Mn6 136.3(6) . 5_666 ?
C11B O5B Mn6 110.4(11) . 5_666 ?
C11B O5B Mn4 113.3(11) . . ?
C2A C1A H1A 117.5 . . ?
C2A C1A C6A 125.1(14) . . ?
C6A C1A H1A 117.5 . . ?
C15A C20A C19A 115.5(14) . . ?
C15A C20A C21A 124.8(14) . . ?
C19A C20A C21A 119.5(14) . . ?
C15B C16B C14B 120.4(14) . . ?
C17B C16B C14B 121.1(14) . . ?
C17B C16B C15B 118.4(14) . . ?
C13A C8A H8A 118.9 . . ?
C9A C8A H8A 118.9 . . ?
C9A C8A C13A 122.1(13) . . ?
C15A C16A C14A 123.4(13) . . ?
C17A C16A C15A 114.6(14) . . ?
C17A C16A C14A 121.8(14) . . ?
C8A C13A C14A 121.2(13) . . ?
C12A C13A C8A 118.3(14) . . ?
C12A C13A C14A 120.3(13) . . ?
C29A C7A H7A 106.1 . . ?
C29A C7A C9A 111.2(12) . . ?
C9A C7A H7A 106.1 . . ?
C6A C7A H7A 106.1 . . ?
C6A C7A C29A 115.3(12) . . ?
C6A C7A C9A 111.4(12) . . ?
C22A C27A C28A 123.3(15) . . ?
C22A C27A C26A 119.6(15) . . ?
C26A C27A C28A 117.1(14) . . ?
O12B C26B C25B 117.4(15) . . ?
O12B C26B C27B 123.9(14) . . ?
C27B C26B C25B 118.5(16) . . ?
O8A C18A C19A 119.1(16) . . ?
O8A C18A C17A 122.8(15) . . ?
C19A C18A C17A 118.1(16) . . ?
O4A C10A C9A 122.1(13) . . ?
O4A C10A C11A 119.5(13) . . ?
C11A C10A C9A 118.3(14) . . ?
C1A C2A C28A 124.1(14) . . ?
C1A C2A C3A 117.0(15) . . ?
C3A C2A C28A 118.7(14) . . ?
C1B C2B C28B 122.7(14) . . ?
C1B C2B C3B 117.0(14) . . ?
C3B C2B C28B 119.7(14) . . ?
C7A C29A H29A 109.4 . . ?
C7A C29A H29B 109.4 . . ?
C7A C29A C30A 111.0(12) . . ?
H29A C29A H29B 108.0 . . ?
C30A C29A H29A 109.4 . . ?
C30A C29A H29B 109.4 . . ?
C20A C15A C16A 126.2(14) . . ?
C20A C15A H15A 116.9 . . ?
C16A C15A H15A 116.9 . . ?
C8A C9A C7A 122.8(13) . . ?
C8A C9A C10A 118.7(13) . . ?
C10A C9A C7A 118.2(13) . . ?
C22A C23A C21A 123.8(14) . . ?
C22A C23A C24A 118.0(15) . . ?
C24A C23A C21A 118.2(15) . . ?
H38A C38B H38B 108.0 . . ?
C28B C38B H38A 109.3 . . ?
C28B C38B H38B 109.3 . . ?
C39B C38B H38A 109.3 . . ?
C39B C38B H38B 109.3 . . ?
C39B C38B C28B 111.6(12) . . ?
O9A C19A C20A 120.6(14) . . ?
O9A C19A C18A 118.1(14) . . ?
C18A C19A C20A 121.3(15) . . ?
C1A C6A C7A 121.9(13) . . ?
C5A C6A C1A 117.0(15) . . ?
C5A C6A C7A 120.7(14) . . ?
C27B C22B H22B 118.7 . . ?
C23B C22B H22B 118.7 . . ?
C23B C22B C27B 122.6(14) . . ?
C2B C1B H1B 116.3 . . ?
C2B C1B C6B 127.4(16) . . ?
C6B C1B H1B 116.3 . . ?
O11B C25B C26B 119.4(15) . . ?
O11B C25B C24B 120.4(15) . . ?
C26B C25B C24B 120.2(16) . . ?
C26B C27B C22B 119.3(14) . . ?
C26B C27B C28B 118.3(14) . . ?
C22B C27B C28B 121.9(13) . . ?
O7A C17A C18A 113.9(14) . . ?
C16A C17A O7A 121.8(15) . . ?
C16A C17A C18A 124.3(16) . . ?
C2B C28B C38B 114.5(12) . . ?
C2B C28B C27B 112.5(11) . . ?
C2B C28B H28B 105.8 . . ?
C38B C28B C27B 111.6(12) . . ?
C38B C28B H28B 105.8 . . ?
C27B C28B H28B 105.8 . . ?
C27A C22A C23A 123.4(15) . . ?
C27A C22A H22A 118.3 . . ?
C23A C22A H22A 118.3 . . ?
C27A C28A H28A 107.2 . . ?
C2A C28A C27A 110.1(12) . . ?
C2A C28A H28A 107.2 . . ?
C2A C28A C38A 112.2(13) . . ?
C38A C28A C27A 112.6(12) . . ?
C38A C28A H28A 107.2 . . ?
C22B C23B C24B 117.5(15) . . ?
C22B C23B C21B 122.5(14) . . ?
C24B C23B C21B 120.0(14) . . ?
O10B C24B C25B 114.8(14) . . ?
O10B C24B C23B 123.4(15) . . ?
C23B C24B C25B 121.7(15) . . ?
C8B C13B C14B 120.9(14) . . ?
C8B C13B C12B 120.4(15) . . ?
C12B C13B C14B 118.7(14) . . ?
C1B C6B C5B 113.1(15) . . ?
C1B C6B C7B 123.8(15) . . ?
C5B C6B C7B 122.8(14) . . ?
C19B C20B C21B 119.1(14) . . ?
C15B C20B C19B 118.5(14) . . ?
C15B C20B C21B 122.2(14) . . ?
C20A C21A C23A 110.1(11) . . ?
C20A C21A H21A 107.4 . . ?
C20A C21A C35A 112.6(12) . . ?
C23A C21A H21A 107.4 . . ?
C23A C21A C35A 111.7(12) . . ?
C35A C21A H21A 107.4 . . ?
O5A C11A C10A 117.9(14) . . ?
O5A C11A C12A 120.6(14) . . ?
C12A C11A C10A 121.5(14) . . ?
C12C C13C C14C 117.1(16) . . ?
C8C C13C C12C 117.2(17) . . ?
C8C C13C C14C 125.6(17) . . ?
C20B C19B O9B 122.9(14) . . ?
C18B C19B O9B 113.7(14) . . ?
C18B C19B C20B 123.4(15) . . ?
C0AA C15C H15C 119.7 . . ?
C0AA C15C C20C 120.6(16) . . ?
C20C C15C H15C 119.7 . . ?
C16B C14B H14B 105.8 . . ?
C16B C14B C32B 115.3(12) . . ?
C13B C14B C16B 112.1(12) . . ?
C13B C14B H14B 105.8 . . ?
C13B C14B C32B 111.1(12) . . ?
C32B C14B H14B 105.8 . . ?
C8B C9B C10B 117.8(15) . . ?
C8B C9B C7B 121.3(14) . . ?
C10B C9B C7B 120.7(14) . . ?
O1A C3A C2A 121.3(15) . . ?
O1A C3A C4A 118.3(14) . . ?
C4A C3A C2A 120.3(16) . . ?
O6A C12A C13A 122.1(14) . . ?
C11A C12A O6A 117.0(13) . . ?
C11A C12A C13A 120.9(14) . . ?
O6C C12C C11C 112.0(15) . . ?
C13C C12C O6C 124.4(15) . . ?
C13C C12C C11C 123.6(17) . . ?
C23C C22C H22C 118.8 . . ?
C27C C22C H22C 118.8 . . ?
C27C C22C C23C 122.4(15) . . ?
C13B C8B C9B 122.3(15) . . ?
C13B C8B H8B 118.8 . . ?
C9B C8B H8B 118.8 . . ?
O6B C12B C13B 124.7(15) . . ?
O6B C12B C11B 115.5(14) . . ?
C13B C12B C11B 119.8(15) . . ?
C16A C14A C13A 110.9(12) . . ?
C16A C14A H14A 106.2 . . ?
C16A C14A C32A 113.5(13) . . ?
C13A C14A H14A 106.2 . . ?
C32A C14A C13A 113.1(13) . . ?
C32A C14A H14A 106.2 . . ?
C22C C23C C21C 120.9(15) . . ?
C24C C23C C22C 118.2(15) . . ?
C24C C23C C21C 120.9(15) . . ?
O3A C5A C6A 124.6(15) . . ?
O3A C5A C4A 114.9(14) . . ?
C6A C5A C4A 120.5(16) . . ?
O4C C10C C11C 114.7(16) . . ?
O4C C10C C9C 124.3(15) . . ?
C11C C10C C9C 120.9(17) . . ?
C16B C15B H15B 119.4 . . ?
C20B C15B C16B 121.2(15) . . ?
C20B C15B H15B 119.4 . . ?
C21A C35A H35A 109.1 . . ?
C21A C35A H35B 109.1 . . ?
H35A C35A H35B 107.8 . . ?
C36A C35A C21A 112.5(13) . . ?
C36A C35A H35A 109.1 . . ?
C36A C35A H35B 109.1 . . ?
O12C C26C C25C 117.3(15) . . ?
O12C C26C C27C 124.4(15) . . ?
C25C C26C C27C 118.3(16) . . ?
O1B C3B C4B 114.6(14) . . ?
C2B C3B O1B 124.6(14) . . ?
C2B C3B C4B 120.9(15) . . ?
O3B C5B C6B 119.2(15) . . ?
C4B C5B O3B 119.4(16) . . ?
C4B C5B C6B 121.4(15) . . ?
O7B C17B C16B 120.7(14) . . ?
O7B C17B C18B 118.6(14) . . ?
C16B C17B C18B 120.7(15) . . ?
C15C C0AA C14C 122.6(15) . . ?
C17C C0AA C15C 119.6(16) . . ?
C17C C0AA C14C 117.8(16) . . ?
O4B C10B C9B 123.8(14) . . ?
O4B C10B C11B 115.8(14) . . ?
C11B C10B C9B 120.4(16) . . ?
O10C C24C C23C 123.8(15) . . ?
O10C C24C C25C 117.2(15) . . ?
C23C C24C C25C 118.9(16) . . ?
O10A C24A C23A 122.4(14) . . ?
O10A C24A C25A 116.4(14) . . ?
C23A C24A C25A 121.0(16) . . ?
O11C C25C C26C 118.9(15) . . ?
O11C C25C C24C 117.9(15) . . ?
C26C C25C C24C 123.0(17) . . ?
C14B C32B H32A 109.2 . . ?
C14B C32B H32B 109.2 . . ?
H32A C32B H32B 107.9 . . ?
C33B C32B C14B 112.1(12) . . ?
C33B C32B H32A 109.2 . . ?
C33B C32B H32B 109.2 . . ?
O12A C26A C27A 125.2(15) . . ?
O12A C26A C25A 114.8(14) . . ?
C27A C26A C25A 120.0(15) . . ?
C15C C20C C21C 119.1(16) . . ?
C19C C20C C15C 117.8(16) . . ?
C19C C20C C21C 122.9(16) . . ?
C23B C21B C20B 109.0(12) . . ?
C23B C21B H21B 107.3 . . ?
C20B C21B H21B 107.3 . . ?
C35B C21B C23B 113.2(13) . . ?
C35B C21B C20B 112.4(13) . . ?
C35B C21B H21B 107.3 . . ?
C6B C7B H7B 105.0 . . ?
C6B C7B C29B 112.9(12) . . ?
C9B C7B C6B 112.2(12) . . ?
C9B C7B H7B 105.0 . . ?
C9B C7B C29B 115.5(13) . . ?
C29B C7B H7B 105.0 . . ?
C6C C7C H7C 108.3 . . ?
C6C C7C C9C 109.3(13) . . ?
C6C C7C C29C 112.5(15) . . ?
C9C C7C H7C 108.3 . . ?
C9C C7C C29C 110.1(14) . . ?
C29C C7C H7C 108.3 . . ?
C1C C2C C28C 119.8(17) . . ?
C3C C2C C1C 122.0(19) . . ?
C3C C2C C28C 118.0(16) . . ?
O5C C11C C12C 122.0(16) . . ?
O5C C11C C10C 122.4(16) . . ?
C10C C11C C12C 115.5(17) . . ?
C22C C27C C28C 121.0(15) . . ?
C26C C27C C22C 119.2(16) . . ?
C26C C27C C28C 119.7(15) . . ?
C2C C1C H1C 120.7 . . ?
C2C C1C C6C 118.6(17) . . ?
C6C C1C H1C 120.7 . . ?
C20C C19C O9C 122.0(16) . . ?
C20C C19C C18C 122.0(17) . . ?
C18C C19C O9C 116.0(15) . . ?
O8B C18B C19B 124.9(15) . . ?
O8B C18B C17B 117.4(14) . . ?
C19B C18B C17B 117.7(15) . . ?
O7C C17C C0AA 124.3(15) . . ?
O7C C17C C18C 116.4(16) . . ?
C18C C17C C0AA 119.2(17) . . ?
O2B C4B C3B 120.3(15) . . ?
O2B C4B C5B 119.6(15) . . ?
C5B C4B C3B 119.8(16) . . ?
C1C C6C C7C 121.9(16) . . ?
C5C C6C C7C 118.9(17) . . ?
C5C C6C C1C 119.1(17) . . ?
O1C C3C C4C 114.2(17) . . ?
C2C C3C O1C 124.3(18) . . ?
C2C C3C C4C 121.5(18) . . ?
C29A C30A H30A 109.6 . . ?
C29A C30A H30B 109.6 . . ?
H30A C30A H30B 108.1 . . ?
C31A C30A C29A 110.3(12) . . ?
C31A C30A H30A 109.6 . . ?
C31A C30A H30B 109.6 . . ?
C2C C28C H28C 107.1 . . ?
C27C C28C C2C 109.4(14) . . ?
C27C C28C H28C 107.1 . . ?
C27C C28C C38C 114.5(15) . . ?
C38C C28C C2C 111.3(15) . . ?
C38C C28C H28C 107.1 . . ?
C28A C38A H38C 108.7 . . ?
C28A C38A H38D 108.7 . . ?
H38C C38A H38D 107.6 . . ?
C39A C38A C28A 114.0(14) . . ?
C39A C38A H38C 108.7 . . ?
C39A C38A H38D 108.7 . . ?
C10C C9C C7C 116.1(16) . . ?
C8C C9C C10C 118.6(16) . . ?
C8C C9C C7C 125.3(17) . . ?
O11A C25A C24A 119.3(16) . . ?
O11A C25A C26A 122.7(15) . . ?
C26A C25A C24A 117.9(15) . . ?
C13C C8C C9C 124.0(18) . . ?
C13C C8C H8C 118.0 . . ?
C9C C8C H8C 118.0 . . ?
O5B C11B C12B 121.1(15) . . ?
O5B C11B C10B 119.8(16) . . ?
C10B C11B C12B 119.1(15) . . ?
C23C C21C C20C 109.0(13) . . ?
C23C C21C H21C 105.3 . . ?
C20C C21C H21C 105.3 . . ?
C35C C21C C23C 115.9(14) . . ?
C35C C21C C20C 115.0(14) . . ?
C35C C21C H21C 105.3 . . ?
O2A C4A C3A 119.1(16) . . ?
O2A C4A C5A 120.9(15) . . ?
C3A C4A C5A 119.7(15) . . ?
O16B C40B H40A 109.6 . . ?
O16B C40B H40B 109.6 . . ?
O16B C40B C39B 110.3(13) . . ?
H40A C40B H40B 108.1 . . ?
C39B C40B H40A 109.6 . . ?
C39B C40B H40B 109.6 . . ?
C32B C33B H33A 109.6 . . ?
C32B C33B H33B 109.6 . . ?
C32B C33B C34B 110.4(12) . . ?
H33A C33B H33B 108.1 . . ?
C34B C33B H33A 109.6 . . ?
C34B C33B H33B 109.6 . . ?
C35A C36A H36A 109.3 . . ?
C35A C36A H36B 109.3 . . ?
H36A C36A H36B 108.0 . . ?
C37A C36A C35A 111.5(14) . . ?
C37A C36A H36A 109.3 . . ?
C37A C36A H36B 109.3 . . ?
C14A C32A H32C 108.9 . . ?
C14A C32A H32D 108.9 . . ?
C14A C32A C33A 113.5(15) . . ?
H32C C32A H32D 107.7 . . ?
C33A C32A H32C 108.9 . . ?
C33A C32A H32D 108.9 . . ?
O8C C18C C19C 119.5(16) . . ?
O8C C18C C17C 119.7(16) . . ?
C19C C18C C17C 120.8(18) . . ?
O3C C5C C4C 111.2(17) . . ?
C6C C5C O3C 125.6(17) . . ?
C6C C5C C4C 123.0(19) . . ?
C7B C29B H29C 108.7 . . ?
C7B C29B H29D 108.7 . . ?
C7B C29B C30B 114.0(13) . . ?
H29C C29B H29D 107.6 . . ?
C30B C29B H29C 108.7 . . ?
C30B C29B H29D 108.7 . . ?
O13A C31A C30A 112.1(12) . . ?
O13A C31A H31A 109.2 . . ?
O13A C31A H31B 109.2 . . ?
C30A C31A H31A 109.2 . . ?
C30A C31A H31B 109.2 . . ?
H31A C31A H31B 107.9 . . ?
C13C C14C C0AA 109.6(12) . . ?
C13C C14C H14C 107.8 . . ?
C13C C14C C32C 111.0(14) . . ?
C0AA C14C H14C 107.8 . . ?
C32C C14C C0AA 112.7(15) . . ?
C32C C14C H14C 107.8 . . ?
C21B C35B H35C 109.0 . . ?
C21B C35B H35D 109.0 . . ?
H35C C35B H35D 107.8 . . ?
C36B C35B C21B 112.9(15) . . ?
C36B C35B H35C 109.0 . . ?
C36B C35B H35D 109.0 . . ?
C38B C39B H39A 109.9 . . ?
C38B C39B H39B 109.9 . . ?
C40B C39B C38B 108.8(13) . . ?
C40B C39B H39A 109.9 . . ?
C40B C39B H39B 109.9 . . ?
H39A C39B H39B 108.3 . . ?
O2C C4C C3C 122.1(18) . . ?
O2C C4C C5C 122.2(18) . . ?
C3C C4C C5C 115.7(19) . . ?
O15A C37A C36A 112.8(13) . . ?
O15A C37A H37A 109.0 . . ?
O15A C37A H37B 109.0 . . ?
C36A C37A H37A 109.0 . . ?
C36A C37A H37B 109.0 . . ?
H37A C37A H37B 107.8 . . ?
C14C C32C H32E 109.9 . . ?
C14C C32C H32F 109.9 . . ?
C14C C32C C33C 108.8(18) . . ?
H32E C32C H32F 108.3 . . ?
C33C C32C H32E 109.9 . . ?
C33C C32C H32F 109.9 . . ?
C28C C38C H38E 109.1 . . ?
C28C C38C H38F 109.1 . . ?
H38E C38C H38F 107.8 . . ?
C39C C38C C28C 112.6(19) . . ?
C39C C38C H38E 109.1 . . ?
C39C C38C H38F 109.1 . . ?
C21C C35C H35E 108.7 . . ?
C21C C35C H35F 108.7 . . ?
C21C C35C C36C 114.1(15) . . ?
H35E C35C H35F 107.6 . . ?
C36C C35C H35E 108.7 . . ?
C36C C35C H35F 108.7 . . ?
C38A C39A H39C 109.7 . . ?
C38A C39A H39D 109.7 . . ?
C38A C39A C40A 109.7(16) . . ?
H39C C39A H39D 108.2 . . ?
C40A C39A H39C 109.7 . . ?
C40A C39A H39D 109.7 . . ?
C7C C29C H29E 109.4 . . ?
C7C C29C H29F 109.4 . . ?
H29E C29C H29F 108.0 . . ?
C30C C29C C7C 111.0(16) . . ?
C30C C29C H29E 109.4 . . ?
C30C C29C H29F 109.4 . . ?
O14B C34B C33B 110.3(12) . . ?
O14B C34B H34A 109.6 . . ?
O14B C34B H34B 109.6 . . ?
C33B C34B H34A 109.6 . . ?
C33B C34B H34B 109.6 . . ?
H34A C34B H34B 108.1 . . ?
C32A C33A H33C 109.5 . . ?
C32A C33A H33D 109.5 . . ?
C32A C33A C34A 110.6(19) . . ?
H33C C33A H33D 108.1 . . ?
C34A C33A H33C 109.5 . . ?
C34A C33A H33D 109.5 . . ?
C29B C30B H30C 110.6 . . ?
C29B C30B H30D 110.6 . . ?
C29B C30B C31B 105.9(17) . . ?
H30C C30B H30D 108.7 . . ?
C31B C30B H30C 110.6 . . ?
C31B C30B H30D 110.6 . . ?
C35B C36B H36C 107.6 . . ?
C35B C36B H36D 107.6 . . ?
C35B C36B H36E 106.4 . . ?
C35B C36B H36F 106.4 . . ?
H36C C36B H36D 107.0 . . ?
H36E C36B H36F 106.5 . . ?
C37B C36B C35B 119(2) . . ?
C37B C36B H36C 107.6 . . ?
C37B C36B H36D 107.6 . . ?
C37' C36B C35B 124(2) . . ?
C37' C36B H36E 106.4 . . ?
C37' C36B H36F 106.4 . . ?
N1S C1S C2S 172(3) . . ?
O16A C40A C39A 106(2) . . ?
O16A C40A H40C 110.5 . . ?
O16A C40A H40D 110.5 . . ?
C39A C40A H40C 110.5 . . ?
C39A C40A H40D 110.5 . . ?
H40C C40A H40D 108.7 . . ?
N2S C3S C4S 172(3) . . ?
O13B C31B C30B 110(2) . . ?
O13B C31B H31C 109.8 . . ?
O13B C31B H31D 109.8 . . ?
C30B C31B H31C 109.8 . . ?
C30B C31B H31D 109.8 . . ?
H31C C31B H31D 108.2 . . ?
C35C C36C H36G 111.4 . . ?
C35C C36C H36H 111.4 . . ?
C35C C36C C37C 102(2) . . ?
H36G C36C H36H 109.3 . . ?
C37C C36C H36G 111.4 . . ?
C37C C36C H36H 111.4 . . ?
C29C C30C H30E 111.1 . . ?
C29C C30C H30F 111.1 . . ?
C29C C30C C31C 103.3(19) . . ?
H30E C30C H30F 109.1 . . ?
C31C C30C H30E 111.1 . . ?
C31C C30C H30F 111.1 . . ?
C1S C2S H2SA 109.5 . . ?
C1S C2S H2SB 109.5 . . ?
C1S C2S H2SC 109.5 . . ?
H2SA C2S H2SB 109.5 . . ?
H2SA C2S H2SC 109.5 . . ?
H2SB C2S H2SC 109.5 . . ?
C3S C4S H4SA 109.5 . . ?
C3S C4S H4SB 109.5 . . ?
C3S C4S H4SC 109.5 . . ?
H4SA C4S H4SB 109.5 . . ?
H4SA C4S H4SC 109.5 . . ?
H4SB C4S H4SC 109.5 . . ?
C38C C39C H39E 109.0 . . ?
C38C C39C H39F 109.0 . . ?
C38C C39C C16C 113(2) . . ?
H39E C39C H39F 107.8 . . ?
C16C C39C H39E 109.0 . . ?
C16C C39C H39F 109.0 . . ?
C32C C33C H33E 109.3 . . ?
C32C C33C H33F 109.3 . . ?
C32C C33C C34C 112(3) . . ?
H33E C33C H33F 107.9 . . ?
C34C C33C H33E 109.3 . . ?
C34C C33C H33F 109.3 . . ?
C36B C37B H37C 108.5 . . ?
C36B C37B H37D 108.5 . . ?
C36B C37B O15B 115(2) . . ?
H37C C37B H37D 107.5 . . ?
O15B C37B H37C 108.5 . . ?
O15B C37B H37D 108.5 . . ?
C30C C31C H31E 112.1 . . ?
C30C C31C H31F 112.1 . . ?
H31E C31C H31F 109.7 . . ?
O13C C31C C30C 98(2) . . ?
O13C C31C H31E 112.1 . . ?
O13C C31C H31F 112.1 . . ?
C33A C34A H34C 114.2 . . ?
C33A C34A H34D 114.2 . . ?
H34C C34A H34D 111.4 . . ?
O14A C34A C33A 86(2) . . ?
O14A C34A H34C 114.2 . . ?
O14A C34A H34D 114.2 . . ?
C36C C37C H37E 114.5 . . ?
C36C C37C H37F 114.5 . . ?
C36C C37C O15C 85(2) . . ?
H37E C37C H37F 111.6 . . ?
O15C C37C H37E 114.5 . . ?
O15C C37C H37F 114.5 . . ?
C33C C34C O14C 102(4) . . ?
C33C C34C H34E 111.4 . . ?
C33C C34C H34F 111.4 . . ?
O14C C34C H34E 111.4 . . ?
O14C C34C H34F 111.4 . . ?
H34E C34C H34F 109.3 . . ?
C39C C16C H16C 110.9 . . ?
C39C C16C H16D 110.9 . . ?
C39C C16C H16A 111.5 . . ?
C39C C16C H16B 111.5 . . ?
H16C C16C H16D 108.9 . . ?
H16A C16C H16B 109.3 . . ?
O3 C16C C39C 104(4) . . ?
O3 C16C H16C 110.9 . . ?
O3 C16C H16D 110.9 . . ?
O7 C16C C39C 101(4) . . ?
O7 C16C H16A 111.5 . . ?
O7 C16C H16B 111.5 . . ?
C34A O14A O14A 149(3) . 2 ?
O15' O15' C37' 173(4) 2_665 . ?
C36B C37' O15' 110(3) . . ?
C36B C37' H37G 109.7 . . ?
C36B C37' H37H 109.7 . . ?
O15' C37' H37G 109.7 . . ?
O15' C37' H37H 109.7 . . ?
H37G C37' H37H 108.2 . . ?

loop_
_geom_bond_atom_site_label_1
_geom_bond_atom_site_label_2
_geom_bond_distance
_geom_bond_site_symmetry_2
_geom_bond_publ_flag
Mn7 O12B 2.127(10) . ?
Mn7 O11B 2.089(11) . ?
Mn7 O4C 2.163(11) . ?
Mn7 O5C 2.068(11) . ?
Mn7 O15A 2.278(10) 3_655 ?
Mn7 O7I 2.296(15) . ?
Mn10 O4A 2.126(9) . ?
Mn10 O5A 2.106(10) . ?
Mn10 O12C 2.140(10) . ?
Mn10 O11C 2.084(10) . ?
Mn10 O14B 2.276(12) 4_465 ?
Mn10 O10I 2.297(16) . ?
Mn8 O6C 2.093(11) . ?
Mn8 O9A 2.134(10) 5_666 ?
Mn8 O8A 2.067(11) 5_666 ?
Mn8 O5C 2.072(11) . ?
Mn8 O8O 2.230(13) . ?
Mn8 O8I 2.302(16) . ?
Mn12 O10C 2.120(10) 5_666 ?
Mn12 O7B 2.110(10) . ?
Mn12 O11C 2.073(11) 5_666 ?
Mn12 O8B 2.064(11) . ?
Mn12 O12O 2.209(15) . ?
Mn12 O12I 2.293(18) . ?
Mn9 O10B 2.103(10) 5_666 ?
Mn9 O7A 2.108(10) . ?
Mn9 O11B 2.091(11) 5_666 ?
Mn9 O8A 2.110(11) . ?
Mn9 O9O 2.243(12) . ?
Mn9 O9I 2.295(16) . ?
Mn11 O6A 2.109(9) . ?
Mn11 O9B 2.089(10) 5_666 ?
Mn11 O5A 2.102(10) . ?
Mn11 O8B 2.110(11) 5_666 ?
Mn11 O11O 2.236(14) . ?
Mn11 O11I 2.358(18) . ?
Mn6 O9C 2.087(11) . ?
Mn6 O6B 2.090(10) 5_666 ?
Mn6 O8C 2.079(12) . ?
Mn6 O5B 2.143(12) 5_666 ?
Mn6 O6O 2.273(17) . ?
Mn6 O6I 2.310(19) . ?
Mn1 O1A 2.168(10) . ?
Mn1 O3B 2.113(12) . ?
Mn1 O2B 2.091(12) . ?
Mn1 O2A 2.058(12) . ?
Mn1 O1O 2.291(18) . ?
Mn1 O1I 2.38(2) . ?
Mn3 O3A 2.146(10) . ?
Mn3 O1C 2.117(11) . ?
Mn3 O2C 2.105(12) . ?
Mn3 O2A 2.084(12) . ?
Mn3 O3O 2.441(19) . ?
Mn3 O3I 2.35(2) . ?
Mn2 O1B 2.107(10) . ?
Mn2 O3C 2.086(11) . ?
Mn2 O2B 2.083(12) . ?
Mn2 O2C 2.100(13) . ?
Mn2 O2O 2.292(18) . ?
Mn2 O2I 2.42(2) . ?
Mn5 O10A 2.087(10) . ?
Mn5 O7C 2.097(10) 5_666 ?
Mn5 O11A 2.072(12) . ?
Mn5 O8C 2.047(12) 5_666 ?
Mn5 O5O 2.276(16) . ?
Mn5 O5I 2.384(18) . ?
Mn4 O12A 2.058(11) . ?
Mn4 O4B 2.089(10) . ?
Mn4 O11A 2.101(11) . ?
Mn4 O5B 2.004(13) . ?
Mn4 O4O 2.324(19) . ?
Mn4 O4I 2.31(2) . ?
O4A C10A 1.365(15) . ?
O12B C26B 1.339(16) . ?
O6A C12A 1.386(16) . ?
O10B C24B 1.375(16) . ?
O6C C12C 1.423(18) . ?
O7A C17A 1.391(16) . ?
O10C C24C 1.356(17) . ?
O9A C19A 1.362(17) . ?
O11B C25B 1.360(17) . ?
O1A C3A 1.362(17) . ?
O8A C18A 1.335(17) . ?
O4C C10C 1.366(17) . ?
O10A C24A 1.376(17) . ?
O7B C17B 1.367(16) . ?
O9B C19B 1.421(16) . ?
O5A C11A 1.354(16) . ?
O12C C26C 1.376(17) . ?
O3A C5A 1.366(17) . ?
O5C C11C 1.326(18) . ?
O12A C26A 1.352(16) . ?
O1C C3C 1.407(19) . ?
O9C C19C 1.407(17) . ?
O4B C10B 1.382(17) . ?
O3B C5B 1.371(17) . ?
O1B C3B 1.377(17) . ?
O7C C17C 1.358(17) . ?
O6B C12B 1.387(17) . ?
O11C C25C 1.382(18) . ?
O8B C18B 1.334(17) . ?
O3C C5C 1.400(19) . ?
O16B C40B 1.459(16) . ?
O14B C34B 1.447(16) . ?
O15A C37A 1.457(17) . ?
O13A C31A 1.436(16) . ?
O2B C4B 1.352(18) . ?
O2C C4C 1.33(2) . ?
O11A C25A 1.313(17) . ?
O2A C4A 1.327(17) . ?
O8C C18C 1.381(19) . ?
O5B C11B 1.321(17) . ?
C1A H1A 0.9500 . ?
C1A C2A 1.369(18) . ?
C1A C6A 1.428(18) . ?
C20A C15A 1.379(18) . ?
C20A C19A 1.437(19) . ?
C20A C21A 1.489(18) . ?
C16B C14B 1.517(18) . ?
C16B C15B 1.412(18) . ?
C16B C17B 1.409(19) . ?
C8A H8A 0.9500 . ?
C8A C13A 1.387(18) . ?
C8A C9A 1.386(18) . ?
C16A C15A 1.418(17) . ?
C16A C17A 1.376(18) . ?
C16A C14A 1.515(19) . ?
C13A C12A 1.387(19) . ?
C13A C14A 1.528(19) . ?
C7A H7A 1.0000 . ?
C7A C29A 1.504(18) . ?
C7A C9A 1.538(19) . ?
C7A C6A 1.502(19) . ?
C27A C22A 1.385(18) . ?
C27A C28A 1.537(19) . ?
C27A C26A 1.396(19) . ?
C26B C25B 1.397(19) . ?
C26B C27B 1.396(19) . ?
C18A C19A 1.40(2) . ?
C18A C17A 1.40(2) . ?
C10A C9A 1.431(18) . ?
C10A C11A 1.383(18) . ?
C2A C28A 1.512(19) . ?
C2A C3A 1.45(2) . ?
C2B C1B 1.352(18) . ?
C2B C28B 1.512(18) . ?
C2B C3B 1.377(19) . ?
C29A H29A 0.9900 . ?
C29A H29B 0.9900 . ?
C29A C30A 1.544(18) . ?
C15A H15A 0.9500 . ?
C23A C22A 1.386(19) . ?
C23A C21A 1.530(19) . ?
C23A C24A 1.394(19) . ?
C38B H38A 0.9900 . ?
C38B H38B 0.9900 . ?
C38B C28B 1.544(18) . ?
C38B C39B 1.534(18) . ?
C6A C5A 1.397(19) . ?
C22B H22B 0.9500 . ?
C22B C27B 1.433(18) . ?
C22B C23B 1.371(18) . ?
C1B H1B 0.9500 . ?
C1B C6B 1.417(18) . ?
C25B C24B 1.43(2) . ?
C27B C28B 1.562(19) . ?
C28B H28B 1.0000 . ?
C22A H22A 0.9500 . ?
C28A H28A 1.0000 . ?
C28A C38A 1.528(18) . ?
C23B C24B 1.385(19) . ?
C23B C21B 1.517(19) . ?
C13B C14B 1.504(19) . ?
C13B C8B 1.371(18) . ?
C13B C12B 1.391(19) . ?
C6B C5B 1.46(2) . ?
C6B C7B 1.490(19) . ?
C20B C19B 1.385(19) . ?
C20B C15B 1.381(18) . ?
C20B C21B 1.536(19) . ?
C21A H21A 1.0000 . ?
C21A C35A 1.536(19) . ?
C11A C12A 1.378(19) . ?
C13C C12C 1.40(2) . ?
C13C C8C 1.36(2) . ?
C13C C14C 1.52(2) . ?
C19B C18B 1.377(19) . ?
C15C H15C 0.9500 . ?
C15C C0AA 1.42(2) . ?
C15C C20C 1.43(2) . ?
C14B H14B 1.0000 . ?
C14B C32B 1.538(18) . ?
C9B C8B 1.418(19) . ?
C9B C10B 1.438(19) . ?
C9B C7B 1.481(19) . ?
C3A C4A 1.40(2) . ?
C12C C11C 1.44(2) . ?
C22C H22C 0.9500 . ?
C22C C23C 1.41(2) . ?
C22C C27C 1.398(19) . ?
C8B H8B 0.9500 . ?
C12B C11B 1.45(2) . ?
C14A H14A 1.0000 . ?
C14A C32A 1.526(19) . ?
C23C C24C 1.38(2) . ?
C23C C21C 1.50(2) . ?
C5A C4A 1.44(2) . ?
C10C C11C 1.41(2) . ?
C10C C9C 1.43(2) . ?
C15B H15B 0.9500 . ?
C35A H35A 0.9900 . ?
C35A H35B 0.9900 . ?
C35A C36A 1.504(19) . ?
C26C C25C 1.39(2) . ?
C26C C27C 1.39(2) . ?
C3B C4B 1.44(2) . ?
C5B C4B 1.37(2) . ?
C17B C18B 1.41(2) . ?
C0AA C17C 1.41(2) . ?
C0AA C14C 1.54(2) . ?
C10B C11B 1.40(2) . ?
C24C C25C 1.41(2) . ?
C24A C25A 1.45(2) . ?
C32B H32A 0.9900 . ?
C32B H32B 0.9900 . ?
C32B C33B 1.512(18) . ?
C26A C25A 1.43(2) . ?
C20C C19C 1.38(2) . ?
C20C C21C 1.52(2) . ?
C21B H21B 1.0000 . ?
C21B C35B 1.511(19) . ?
C7B H7B 1.0000 . ?
C7B C29B 1.507(18) . ?
C7C H7C 1.0000 . ?
C7C C6C 1.53(2) . ?
C7C C9C 1.54(2) . ?
C7C C29C 1.58(2) . ?
C2C C1C 1.38(2) . ?
C2C C3C 1.35(2) . ?
C2C C28C 1.57(2) . ?
C27C C28C 1.51(2) . ?
C1C H1C 0.9500 . ?
C1C C6C 1.44(2) . ?
C19C C18C 1.39(2) . ?
C17C C18C 1.39(2) . ?
C6C C5C 1.33(2) . ?
C3C C4C 1.41(2) . ?
C30A H30A 0.9900 . ?
C30A H30B 0.9900 . ?
C30A C31A 1.522(18) . ?
C28C H28C 1.0000 . ?
C28C C38C 1.51(2) . ?
C38A H38C 0.9900 . ?
C38A H38D 0.9900 . ?
C38A C39A 1.48(2) . ?
C9C C8C 1.38(2) . ?
C8C H8C 0.9500 . ?
C21C H21C 1.0000 . ?
C21C C35C 1.467(19) . ?
C40B H40A 0.9900 . ?
C40B H40B 0.9900 . ?
C40B C39B 1.502(19) . ?
C33B H33A 0.9900 . ?
C33B H33B 0.9900 . ?
C33B C34B 1.516(19) . ?
C36A H36A 0.9900 . ?
C36A H36B 0.9900 . ?
C36A C37A 1.501(19) . ?
C32A H32C 0.9900 . ?
C32A H32D 0.9900 . ?
C32A C33A 1.56(2) . ?
C5C C4C 1.45(2) . ?
O16A C40A 1.34(2) . ?
C29B H29C 0.9900 . ?
C29B H29D 0.9900 . ?
C29B C30B 1.51(2) . ?
C31A H31A 0.9900 . ?
C31A H31B 0.9900 . ?
C14C H14C 1.0000 . ?
C14C C32C 1.53(2) . ?
C35B H35C 0.9900 . ?
C35B H35D 0.9900 . ?
C35B C36B 1.50(2) . ?
C39B H39A 0.9900 . ?
C39B H39B 0.9900 . ?
C37A H37A 0.9900 . ?
C37A H37B 0.9900 . ?
C32C H32E 0.9900 . ?
C32C H32F 0.9900 . ?
C32C C33C 1.55(3) . ?
C38C H38E 0.9900 . ?
C38C H38F 0.9900 . ?
C38C C39C 1.47(3) . ?
C35C H35E 0.9900 . ?
C35C H35F 0.9900 . ?
C35C C36C 1.61(2) . ?
C39A H39C 0.9900 . ?
C39A H39D 0.9900 . ?
C39A C40A 1.63(3) . ?
C29C H29E 0.9900 . ?
C29C H29F 0.9900 . ?
C29C C30C 1.51(2) . ?
C34B H34A 0.9900 . ?
C34B H34B 0.9900 . ?
O13B C31B 1.27(3) . ?
C33A H33C 0.9900 . ?
C33A H33D 0.9900 . ?
C33A C34A 1.62(4) . ?
C30B H30C 0.9900 . ?
C30B H30D 0.9900 . ?
C30B C31B 1.68(3) . ?
C36B H36C 0.9900 . ?
C36B H36D 0.9900 . ?
C36B H36E 0.9900 . ?
C36B H36F 0.9900 . ?
C36B C37B 1.40(3) . ?
C36B C37' 1.35(4) . ?
C1S N1S 1.22(2) . ?
C1S C2S 1.37(3) . ?
C40A H40C 0.9900 . ?
C40A H40D 0.9900 . ?
N2S C3S 1.20(2) . ?
C3S C4S 1.38(3) . ?
C31B H31C 0.9900 . ?
C31B H31D 0.9900 . ?
C36C H36G 0.9900 . ?
C36C H36H 0.9900 . ?
C36C C37C 1.66(4) . ?
C30C H30E 0.9900 . ?
C30C H30F 0.9900 . ?
C30C C31C 1.63(3) . ?
C2S H2SA 0.9800 . ?
C2S H2SB 0.9800 . ?
C2S H2SC 0.9800 . ?
C4S H4SA 0.9800 . ?
C4S H4SB 0.9800 . ?
C4S H4SC 0.9800 . ?
C39C H39E 0.9900 . ?
C39C H39F 0.9900 . ?
C39C C16C 1.71(4) . ?
C33C H33E 0.9900 . ?
C33C H33F 0.9900 . ?
C33C C34C 1.67(6) . ?
C37B H37C 0.9900 . ?
C37B H37D 0.9900 . ?
C37B O15B 1.48(3) . ?
C31C H31E 0.9900 . ?
C31C H31F 0.9900 . ?
C31C O13C 1.51(3) . ?
C34A H34C 0.9900 . ?
C34A H34D 0.9900 . ?
C34A O14A 1.61(4) . ?
C37C H37E 0.9900 . ?
C37C H37F 0.9900 . ?
C37C O15C 1.71(4) . ?
O14C C34C 1.85(7) . ?
C34C H34E 0.9900 . ?
C34C H34F 0.9900 . ?
C16C H16C 0.9900 . ?
C16C H16D 0.9900 . ?
C16C H16A 0.9900 . ?
C16C H16B 0.9900 . ?
C16C O3 1.49(2) . ?
C16C O7 1.49(2) . ?
O14A O14A 1.80(7) 2 ?
O15' O15' 1.39(5) 2_665 ?
O15' C37' 1.54(3) . ?
C37' H37G 0.9900 . ?
C37' H37H 0.9900 . ?

loop_
_geom_torsion_atom_site_label_1
_geom_torsion_atom_site_label_2
_geom_torsion_atom_site_label_3
_geom_torsion_atom_site_label_4
_geom_torsion
_geom_torsion_site_symmetry_1
_geom_torsion_site_symmetry_2
_geom_torsion_site_symmetry_3
_geom_torsion_site_symmetry_4
_geom_torsion_publ_flag
Mn7 O12B C26B C25B 2.7(17) . . . . ?
Mn7 O12B C26B C27B -172.3(11) . . . . ?
Mn7 O11B C25B C26B -6.6(18) . . . . ?
Mn7 O11B C25B C24B 173.8(12) . . . . ?
Mn7 O4C C10C C11C 2.0(15) . . . . ?
Mn7 O4C C10C C9C -177.0(12) . . . . ?
Mn7 O5C C11C C12C 174.5(12) . . . . ?
Mn7 O5C C11C C10C -3(2) . . . . ?
Mn7 O15A C37A C36A 84.8(15) 3_645 . . . ?
Mn10 O4A C10A C9A 172.7(11) . . . . ?
Mn10 O4A C10A C11A -2.7(17) . . . . ?
Mn10 O5A C11A C10A 9.1(19) . . . . ?
Mn10 O5A C11A C12A -173.6(12) . . . . ?
Mn10 O12C C26C C25C -1.3(18) . . . . ?
Mn10 O12C C26C C27C 178.1(13) . . . . ?
Mn10 O11C C25C C26C -3(2) . . . . ?
Mn10 O11C C25C C24C -178.4(12) . . . . ?
Mn10 O14B C34B C33B -77.7(15) 4_565 . . . ?
Mn8 O6C C12C C13C -176.7(13) . . . . ?
Mn8 O6C C12C C11C 2.5(16) . . . . ?
Mn8 O9A C19A C20A -176.1(10) 5_666 . . . ?
Mn8 O9A C19A C18A 5.9(16) 5_666 . . . ?
Mn8 O8A C18A C19A -0.6(19) 5_666 . . . ?
Mn8 O8A C18A C17A 179.4(13) 5_666 . . . ?
Mn8 O5C C11C C12C -1(2) . . . . ?
Mn8 O5C C11C C10C -178.6(12) . . . . ?
Mn12 O10C C24C C23C 180.0(13) 5_666 . . . ?
Mn12 O10C C24C C25C -3.8(18) 5_666 . . . ?
Mn12 O7B C17B C16B 177.9(12) . . . . ?
Mn12 O7B C17B C18B -2.1(19) . . . . ?
Mn12 O11C C25C C26C -178.0(13) 5_666 . . . ?
Mn12 O11C C25C C24C 7(2) 5_666 . . . ?
Mn12 O8B C18B C19B -178.5(15) . . . . ?
Mn12 O8B C18B C17B 4(2) . . . . ?
Mn9 O10B C24B C25B -7.3(16) 5_666 . . . ?
Mn9 O10B C24B C23B 175.7(11) 5_666 . . . ?
Mn9 O7A C17A C16A -179.7(10) . . . . ?
Mn9 O7A C17A C18A 0.4(16) . . . . ?
Mn9 O11B C25B C26B -174.9(11) 5_666 . . . ?
Mn9 O11B C25B C24B 5.4(18) 5_666 . . . ?
Mn9 O8A C18A C19A 176.7(12) . . . . ?
Mn9 O8A C18A C17A -3(2) . . . . ?
Mn11 O6A C12A C13A -173.8(12) . . . . ?
Mn11 O6A C12A C11A 7.6(17) . . . . ?
Mn11 O9B C19B C20B 178.6(12) 5_666 . . . ?
Mn11 O9B C19B C18B -1.6(17) 5_666 . . . ?
Mn11 O5A C11A C10A 173.6(12) . . . . ?
Mn11 O5A C11A C12A -9(2) . . . . ?
Mn11 O8B C18B C19B 0(2) 5_666 . . . ?
Mn11 O8B C18B C17B -178.0(13) 5_666 . . . ?
Mn6 O9C C19C C20C -177.5(12) . . . . ?
Mn6 O9C C19C C18C 1.8(17) . . . . ?
Mn6 O6B C12B C13B -178.6(13) 5_666 . . . ?
Mn6 O6B C12B C11B -0.7(18) 5_666 . . . ?
Mn6 O8C C18C C19C -1(2) . . . . ?
Mn6 O8C C18C C17C 178.6(12) . . . . ?
Mn6 O5B C11B C12B -3(2) 5_666 . . . ?
Mn6 O5B C11B C10B -178.9(14) 5_666 . . . ?
Mn1 O1A C3A C2A 176.1(12) . . . . ?
Mn1 O1A C3A C4A -1.0(19) . . . . ?
Mn1 O3B C5B C6B -175.1(11) . . . . ?
Mn1 O3B C5B C4B 4.8(19) . . . . ?
Mn1 O2B C4B C3B 177.0(13) . . . . ?
Mn1 O2B C4B C5B -8(2) . . . . ?
Mn1 O2A C4A C3A 6(2) . . . . ?
Mn1 O2A C4A C5A -179.5(13) . . . . ?
Mn3 O3A C5A C6A 179.2(12) . . . . ?
Mn3 O3A C5A C4A -0.1(17) . . . . ?
Mn3 O1C C3C C2C 176.5(15) . . . . ?
Mn3 O1C C3C C4C -2(2) . . . . ?
Mn3 O2C C4C C3C 4(3) . . . . ?
Mn3 O2C C4C C5C -177.3(15) . . . . ?
Mn3 O2A C4A C3A -175.4(13) . . . . ?
Mn3 O2A C4A C5A -1(2) . . . . ?
Mn2 O1B C3B C2B 176.0(12) . . . . ?
Mn2 O1B C3B C4B -4.6(17) . . . . ?
Mn2 O3C C5C C6C -176.4(14) . . . . ?
Mn2 O3C C5C C4C 7.3(19) . . . . ?
Mn2 O2B C4B C3B 6(2) . . . . ?
Mn2 O2B C4B C5B -179.3(13) . . . . ?
Mn2 O2C C4C C3C 177.9(16) . . . . ?
Mn2 O2C C4C C5C -3(3) . . . . ?
Mn5 O10A C24A C23A 178.4(12) . . . . ?
Mn5 O10A C24A C25A -7.2(17) . . . . ?
Mn5 O7C C17C C0AA 177.3(12) 5_666 . . . ?
Mn5 O7C C17C C18C -5.3(17) 5_666 . . . ?
Mn5 O11A C25A C24A 0(2) . . . . ?
Mn5 O11A C25A C26A -175.6(13) . . . . ?
Mn5 O8C C18C C19C -178.8(12) 5_666 . . . ?
Mn5 O8C C18C C17C 1(2) 5_666 . . . ?
Mn4 O12A C26A C27A -177.6(12) . . . . ?
Mn4 O12A C26A C25A 4.1(16) . . . . ?
Mn4 O4B C10B C9B 178.6(12) . . . . ?
Mn4 O4B C10B C11B -0.5(18) . . . . ?
Mn4 O11A C25A C24A 176.9(12) . . . . ?
Mn4 O11A C25A C26A 1(2) . . . . ?
Mn4 O5B C11B C12B 177.2(14) . . . . ?
Mn4 O5B C11B C10B 1(2) . . . . ?
O4A C10A C9A C8A 179.7(13) . . . . ?
O4A C10A C9A C7A 6(2) . . . . ?
O4A C10A C11A O5A -4(2) . . . . ?
O4A C10A C11A C12A 178.4(14) . . . . ?
O12B C26B C25B O11B 3(2) . . . . ?
O12B C26B C25B C24B -177.7(14) . . . . ?
O12B C26B C27B C22B 179.5(13) . . . . ?
O12B C26B C27B C28B -8(2) . . . . ?
O6C C12C C11C O5C -1(2) . . . . ?
O6C C12C C11C C10C 176.8(13) . . . . ?
O10C C24C C25C O11C -2(2) . . . . ?
O10C C24C C25C C26C -177.0(16) . . . . ?
O11B C25B C24B O10B 1(2) . . . . ?
O11B C25B C24B C23B 178.4(13) . . . . ?
O1A C3A C4A O2A -3(3) . . . . ?
O1A C3A C4A C5A -177.8(15) . . . . ?
O8A C18A C19A O9A -4(2) . . . . ?
O8A C18A C19A C20A 178.2(14) . . . . ?
O8A C18A C17A O7A 2(2) . . . . ?
O8A C18A C17A C16A -177.8(14) . . . . ?
O4C C10C C11C O5C 1(2) . . . . ?
O4C C10C C11C C12C -177.0(13) . . . . ?
O4C C10C C9C C7C -1(2) . . . . ?
O4C C10C C9C C8C -179.8(13) . . . . ?
O10A C24A C25A O11A 5(2) . . . . ?
O10A C24A C25A C26A -179.0(14) . . . . ?
O7B C17B C18B O8B -1(3) . . . . ?
O7B C17B C18B C19B -179.0(15) . . . . ?
O9B C19B C18B O8B 1(3) . . . . ?
O9B C19B C18B C17B 179.1(14) . . . . ?
O5A C11A C12A O6A 1(2) . . . . ?
O5A C11A C12A C13A -177.6(15) . . . . ?
O12C C26C C25C O11C 3(2) . . . . ?
O12C C26C C25C C24C 178.0(15) . . . . ?
O12C C26C C27C C22C -176.1(14) . . . . ?
O12C C26C C27C C28C 0(2) . . . . ?
O3A C5A C4A O2A 1(3) . . . . ?
O3A C5A C4A C3A 175.0(15) . . . . ?
O12A C26A C25A O11A -4(2) . . . . ?
O12A C26A C25A C24A -179.5(14) . . . . ?
O1C C3C C4C O2C -1(3) . . . . ?
O1C C3C C4C C5C 179.9(15) . . . . ?
O9C C19C C18C O8C -1(2) . . . . ?
O9C C19C C18C C17C 179.9(14) . . . . ?
O4B C10B C11B O5B 0(3) . . . . ?
O4B C10B C11B C12B -176.6(15) . . . . ?
O3B C5B C4B O2B 2(3) . . . . ?
O3B C5B C4B C3B 177.2(14) . . . . ?
O1B C3B C4B O2B -1(2) . . . . ?
O1B C3B C4B C5B -175.7(15) . . . . ?
O7C C17C C18C O8C 3(2) . . . . ?
O7C C17C C18C C19C -177.3(15) . . . . ?
O6B C12B C11B O5B 2(3) . . . . ?
O6B C12B C11B C10B 178.7(16) . . . . ?
O3C C5C C4C O2C -3(3) . . . . ?
O3C C5C C4C C3C 176.2(16) . . . . ?
O16B C40B C39B C38B 178.1(12) . . . . ?
C1A C2A C28A C27A -86.6(17) . . . . ?
C1A C2A C28A C38A 39.8(19) . . . . ?
C1A C2A C3A O1A 177.6(14) . . . . ?
C1A C2A C3A C4A -5(2) . . . . ?
C1A C6A C5A O3A -175.6(14) . . . . ?
C1A C6A C5A C4A 4(2) . . . . ?
C20A C21A C35A C36A -165.9(13) . . . . ?
C16B C14B C32B C33B 168.9(13) . . . . ?
C16B C17B C18B O8B 179.0(16) . . . . ?
C16B C17B C18B C19B 1(3) . . . . ?
C8A C13A C12A O6A -178.6(13) . . . . ?
C8A C13A C12A C11A 0(2) . . . . ?
C8A C13A C14A C16A 92.7(16) . . . . ?
C8A C13A C14A C32A -36.1(19) . . . . ?
C16A C14A C32A C33A 61.6(18) . . . . ?
C13A C8A C9A C7A 178.0(13) . . . . ?
C13A C8A C9A C10A 5(2) . . . . ?
C13A C14A C32A C33A -171.0(13) . . . . ?
C7A C29A C30A C31A -179.8(13) . . . . ?
C7A C6A C5A O3A -2(2) . . . . ?
C7A C6A C5A C4A 177.4(14) . . . . ?
C27A C28A C38A C39A -63.1(18) . . . . ?
C27A C26A C25A O11A 178.0(16) . . . . ?
C27A C26A C25A C24A 2(2) . . . . ?
C26B C25B C24B O10B -178.4(13) . . . . ?
C26B C25B C24B C23B -1(2) . . . . ?
C26B C27B C28B C2B -82.3(17) . . . . ?
C26B C27B C28B C38B 147.4(13) . . . . ?
C10A C11A C12A O6A 178.2(14) . . . . ?
C10A C11A C12A C13A 0(3) . . . . ?
C2A C1A C6A C7A -177.9(13) . . . . ?
C2A C1A C6A C5A -4(2) . . . . ?
C2A C28A C38A C39A 172.0(13) . . . . ?
C2A C3A C4A O2A 179.3(16) . . . . ?
C2A C3A C4A C5A 5(3) . . . . ?
C2B C1B C6B C5B -6(2) . . . . ?
C2B C1B C6B C7B -179.8(14) . . . . ?
C2B C3B C4B O2B 178.6(17) . . . . ?
C2B C3B C4B C5B 4(3) . . . . ?
C29A C7A C9A C8A 37(2) . . . . ?
C29A C7A C9A C10A -149.7(14) . . . . ?
C29A C7A C6A C1A -41.9(19) . . . . ?
C29A C7A C6A C5A 144.7(14) . . . . ?
C29A C30A C31A O13A -174.4(13) . . . . ?
C15A C20A C19A O9A -176.7(13) . . . . ?
C15A C20A C19A C18A 1(2) . . . . ?
C15A C20A C21A C23A 86.3(17) . . . . ?
C15A C20A C21A C35A -39(2) . . . . ?
C15A C16A C17A O7A 178.3(12) . . . . ?
C15A C16A C17A C18A -2(2) . . . . ?
C15A C16A C14A C13A -88.0(16) . . . . ?
C15A C16A C14A C32A 40.6(19) . . . . ?
C9A C8A C13A C12A -2(2) . . . . ?
C9A C8A C13A C14A -178.3(13) . . . . ?
C9A C7A C29A C30A 172.5(13) . . . . ?
C9A C7A C6A C1A 85.9(16) . . . . ?
C9A C7A C6A C5A -87.4(17) . . . . ?
C9A C10A C11A O5A -179.9(14) . . . . ?
C9A C10A C11A C12A 3(2) . . . . ?
C23A C21A C35A C36A 69.6(17) . . . . ?
C23A C24A C25A O11A 179.4(16) . . . . ?
C23A C24A C25A C26A -5(2) . . . . ?
C19A C20A C15A C16A -1(2) . . . . ?
C19A C20A C21A C23A -89.3(16) . . . . ?
C19A C20A C21A C35A 145.3(14) . . . . ?
C19A C18A C17A O7A -178.0(13) . . . . ?
C19A C18A C17A C16A 2(2) . . . . ?
C6A C1A C2A C28A -179.8(13) . . . . ?
C6A C1A C2A C3A 5(2) . . . . ?
C6A C7A C29A C30A -59.6(18) . . . . ?
C6A C7A C9A C8A -93.2(17) . . . . ?
C6A C7A C9A C10A 80.2(17) . . . . ?
C6A C5A C4A O2A -178.5(17) . . . . ?
C6A C5A C4A C3A -4(3) . . . . ?
C22B C27B C28B C2B 90.2(16) . . . . ?
C22B C27B C28B C38B -40.1(18) . . . . ?
C22B C23B C24B O10B 179.5(12) . . . . ?
C22B C23B C24B C25B 3(2) . . . . ?
C22B C23B C21B C20B -91.6(16) . . . . ?
C22B C23B C21B C35B 34.3(19) . . . . ?
C1B C2B C28B C38B 42.5(19) . . . . ?
C1B C2B C28B C27B -86.3(17) . . . . ?
C1B C2B C3B O1B 173.9(14) . . . . ?
C1B C2B C3B C4B -5(2) . . . . ?
C1B C6B C5B O3B -176.3(13) . . . . ?
C1B C6B C5B C4B 4(2) . . . . ?
C1B C6B C7B C9B 90.0(17) . . . . ?
C1B C6B C7B C29B -42.6(19) . . . . ?
C25B C26B C27B C22B 5(2) . . . . ?
C25B C26B C27B C28B 177.3(13) . . . . ?
C27B C26B C25B O11B 178.0(13) . . . . ?
C27B C26B C25B C24B -2(2) . . . . ?
C27B C22B C23B C24B 0(2) . . . . ?
C27B C22B C23B C21B 179.7(12) . . . . ?
C17A C16A C15A C20A 1(2) . . . . ?
C17A C16A C14A C13A 86.7(16) . . . . ?
C17A C16A C14A C32A -144.8(14) . . . . ?
C17A C18A C19A O9A 176.2(14) . . . . ?
C17A C18A C19A C20A -2(2) . . . . ?
C28B C2B C1B C6B 178.2(13) . . . . ?
C28B C2B C3B O1B 3(2) . . . . ?
C28B C2B C3B C4B -176.8(14) . . . . ?
C28B C38B C39B C40B 179.2(13) . . . . ?
C22A C27A C28A C2A 89.0(17) . . . . ?
C22A C27A C28A C38A -37(2) . . . . ?
C22A C27A C26A O12A -178.1(13) . . . . ?
C22A C27A C26A C25A 0(2) . . . . ?
C22A C23A C21A C20A -92.3(17) . . . . ?
C22A C23A C21A C35A 34(2) . . . . ?
C22A C23A C24A O10A 178.7(14) . . . . ?
C22A C23A C24A C25A 5(2) . . . . ?
C28A C27A C22A C23A -176.5(14) . . . . ?
C28A C27A C26A O12A -1(2) . . . . ?
C28A C27A C26A C25A 176.7(14) . . . . ?
C28A C2A C3A O1A 2(2) . . . . ?
C28A C2A C3A C4A 179.3(15) . . . . ?
C28A C38A C39A C40A -173.4(15) . . . . ?
C23B C22B C27B C26B -3(2) . . . . ?
C23B C22B C27B C28B -175.7(12) . . . . ?
C23B C21B C35B C36B 176.4(13) . . . . ?
C24B C23B C21B C20B 88.6(16) . . . . ?
C24B C23B C21B C35B -145.6(14) . . . . ?
C13B C14B C32B C33B -62.1(17) . . . . ?
C13B C12B C11B O5B -179.6(18) . . . . ?
C13B C12B C11B C10B -3(3) . . . . ?
C6B C5B C4B O2B -177.8(16) . . . . ?
C6B C5B C4B C3B -3(3) . . . . ?
C6B C7B C29B C30B -165.6(14) . . . . ?
C20B C19B C18B O8B -179.0(17) . . . . ?
C20B C19B C18B C17B -1(3) . . . . ?
C20B C21B C35B C36B -59.5(18) . . . . ?
C21A C20A C15A C16A -176.7(12) . . . . ?
C21A C20A C19A O9A -1(2) . . . . ?
C21A C20A C19A C18A 177.1(14) . . . . ?
C21A C23A C22A C27A -179.0(13) . . . . ?
C21A C23A C24A O10A -4(2) . . . . ?
C21A C23A C24A C25A -178.5(14) . . . . ?
C21A C35A C36A C37A -163.3(13) . . . . ?
C11A C10A C9A C8A -5(2) . . . . ?
C11A C10A C9A C7A -178.5(14) . . . . ?
C13C C12C C11C O5C 178.2(16) . . . . ?
C13C C12C C11C C10C -4(2) . . . . ?
C13C C14C C32C C33C -170(2) . . . . ?
C19B C20B C15B C16B -2(2) . . . . ?
C19B C20B C21B C23B -87.9(17) . . . . ?
C19B C20B C21B C35B 145.8(15) . . . . ?
C15C C0AA C17C O7C 177.0(14) . . . . ?
C15C C0AA C17C C18C 0(2) . . . . ?
C15C C0AA C14C C13C -87.7(18) . . . . ?
C15C C0AA C14C C32C 36(2) . . . . ?
C15C C20C C19C O9C -179.4(13) . . . . ?
C15C C20C C19C C18C 1(2) . . . . ?
C15C C20C C21C C23C 92.3(17) . . . . ?
C15C C20C C21C C35C -40(2) . . . . ?
C14B C16B C15B C20B 177.7(13) . . . . ?
C14B C16B C17B O7B 3(2) . . . . ?
C14B C16B C17B C18B -177.1(15) . . . . ?
C14B C13B C8B C9B 179.9(13) . . . . ?
C14B C13B C12B O6B -2(2) . . . . ?
C14B C13B C12B C11B -179.7(14) . . . . ?
C14B C32B C33B C34B 161.8(14) . . . . ?
C9B C10B C11B O5B -179.4(17) . . . . ?
C9B C10B C11B C12B 4(3) . . . . ?
C9B C7B C29B C30B 63.5(18) . . . . ?
C3A C2A C28A C27A 88.6(16) . . . . ?
C3A C2A C28A C38A -145.1(14) . . . . ?
C12A C13A C14A C16A -83.4(17) . . . . ?
C12A C13A C14A C32A 147.8(14) . . . . ?
C12C C13C C8C C9C 1(2) . . . . ?
C12C C13C C14C C0AA -90.4(18) . . . . ?
C12C C13C C14C C32C 144.5(16) . . . . ?
C22C C23C C24C O10C 176.8(14) . . . . ?
C22C C23C C24C C25C 1(2) . . . . ?
C22C C23C C21C C20C -93.0(18) . . . . ?
C22C C23C C21C C35C 39(2) . . . . ?
C22C C27C C28C C2C 87.4(19) . . . . ?
C22C C27C C28C C38C -38(2) . . . . ?
C8B C13B C14B C16B 91.5(16) . . . . ?
C8B C13B C14B C32B -39.2(18) . . . . ?
C8B C13B C12B O6B 180.0(15) . . . . ?
C8B C13B C12B C11B 2(2) . . . . ?
C8B C9B C10B O4B 177.0(14) . . . . ?
C8B C9B C10B C11B -4(2) . . . . ?
C8B C9B C7B C6B -90.4(17) . . . . ?
C8B C9B C7B C29B 41.0(19) . . . . ?
C12B C13B C14B C16B -86.7(17) . . . . ?
C12B C13B C14B C32B 142.7(14) . . . . ?
C12B C13B C8B C9B -2(2) . . . . ?
C14A C16A C15A C20A 176.3(13) . . . . ?
C14A C16A C17A O7A 3(2) . . . . ?
C14A C16A C17A C18A -176.9(14) . . . . ?
C14A C13A C12A O6A -2(2) . . . . ?
C14A C13A C12A C11A 176.1(14) . . . . ?
C14A C32A C33A C34A 59(2) . . . . ?
C23C C22C C27C C26C -3(2) . . . . ?
C23C C22C C27C C28C -179.4(15) . . . . ?
C23C C24C C25C O11C 174.5(15) . . . . ?
C23C C24C C25C C26C -1(3) . . . . ?
C23C C21C C35C C36C 59(2) . . . . ?
C10C C9C C8C C13C -3(2) . . . . ?
C15B C16B C14B C13B -89.8(17) . . . . ?
C15B C16B C14B C32B 39(2) . . . . ?
C15B C16B C17B O7B 178.5(14) . . . . ?
C15B C16B C17B C18B -1(2) . . . . ?
C15B C20B C19B O9B -178.6(13) . . . . ?
C15B C20B C19B C18B 2(2) . . . . ?
C15B C20B C21B C23B 87.5(17) . . . . ?
C15B C20B C21B C35B -39(2) . . . . ?
C35A C36A C37A O15A -167.9(13) . . . . ?
C26C C27C C28C C2C -88.7(18) . . . . ?
C26C C27C C28C C38C 145.6(17) . . . . ?
C3B C2B C1B C6B 7(2) . . . . ?
C3B C2B C28B C38B -146.8(14) . . . . ?
C3B C2B C28B C27B 84.4(17) . . . . ?
C5B C6B C7B C9B -82.9(18) . . . . ?
C5B C6B C7B C29B 144.5(14) . . . . ?
C17B C16B C14B C13B 85.8(18) . . . . ?
C17B C16B C14B C32B -145.7(15) . . . . ?
C17B C16B C15B C20B 2(2) . . . . ?
C0AA C15C C20C C19C -1(2) . . . . ?
C0AA C15C C20C C21C -177.1(13) . . . . ?
C0AA C17C C18C O8C -179.2(15) . . . . ?
C0AA C17C C18C C19C 0(2) . . . . ?
C0AA C14C C32C C33C 66(2) . . . . ?
C10B C9B C8B C13B 3(2) . . . . ?
C10B C9B C7B C6B 83.6(17) . . . . ?
C10B C9B C7B C29B -145.1(14) . . . . ?
C24C C23C C21C C20C 88.3(19) . . . . ?
C24C C23C C21C C35C -140.1(17) . . . . ?
C24A C23A C22A C27A -2(2) . . . . ?
C24A C23A C21A C20A 91.0(16) . . . . ?
C24A C23A C21A C35A -143.1(14) . . . . ?
C25C C26C C27C C22C 3(2) . . . . ?
C25C C26C C27C C28C 179.4(16) . . . . ?
C32B C33B C34B O14B 169.5(13) . . . . ?
C26A C27A C22A C23A 0(2) . . . . ?
C26A C27A C28A C2A -87.5(16) . . . . ?
C26A C27A C28A C38A 146.4(13) . . . . ?
C20C C15C C0AA C17C 1(2) . . . . ?
C20C C15C C0AA C14C 179.2(13) . . . . ?
C20C C19C C18C O8C 178.7(15) . . . . ?
C20C C19C C18C C17C -1(3) . . . . ?
C20C C21C C35C C36C -172.0(16) . . . . ?
C21B C23B C24B O10B -1(2) . . . . ?
C21B C23B C24B C25B -177.5(13) . . . . ?
C21B C20B C19B O9B -3(2) . . . . ?
C21B C20B C19B C18B 177.2(15) . . . . ?
C21B C20B C15B C16B -177.5(14) . . . . ?
C21B C35B C36B C37B -62(2) . . . . ?
C21B C35B C36B C37' -178(3) . . . . ?
C7B C6B C5B O3B -3(2) . . . . ?
C7B C6B C5B C4B 177.4(15) . . . . ?
C7B C9B C8B C13B 176.9(13) . . . . ?
C7B C9B C10B O4B 3(2) . . . . ?
C7B C9B C10B C11B -178.1(15) . . . . ?
C7B C29B C30B C31B 174.4(16) . . . . ?
C7C C6C C5C O3C 2(3) . . . . ?
C7C C6C C5C C4C 177.5(16) . . . . ?
C7C C9C C8C C13C 178.5(15) . . . . ?
C7C C29C C30C C31C -174.6(19) . . . . ?
C2C C1C C6C C7C -178.5(14) . . . . ?
C2C C1C C6C C5C -1(2) . . . . ?
C2C C3C C4C O2C -180(2) . . . . ?
C2C C3C C4C C5C 1(3) . . . . ?
C2C C28C C38C C39C 173.1(19) . . . . ?
C11C C10C C9C C7C 179.9(14) . . . . ?
C11C C10C C9C C8C 1(2) . . . . ?
C27C C22C C23C C24C 1(2) . . . . ?
C27C C22C C23C C21C -177.4(15) . . . . ?
C27C C26C C25C O11C -176.4(15) . . . . ?
C27C C26C C25C C24C -1(3) . . . . ?
C27C C28C C38C C39C -62(2) . . . . ?
C1C C2C C3C O1C 179.0(15) . . . . ?
C1C C2C C3C C4C -2(3) . . . . ?
C1C C2C C28C C27C -91.0(18) . . . . ?
C1C C2C C28C C38C 36(2) . . . . ?
C1C C6C C5C O3C -175.6(15) . . . . ?
C1C C6C C5C C4C 0(3) . . . . ?
C19C C20C C21C C23C -83.2(19) . . . . ?
C19C C20C C21C C35C 144.7(16) . . . . ?
C17C C0AA C14C C13C 90.6(17) . . . . ?
C17C C0AA C14C C32C -145.2(15) . . . . ?
C6C C7C C9C C10C 92.0(18) . . . . ?
C6C C7C C9C C8C -89(2) . . . . ?
C6C C7C C29C C30C -65(2) . . . . ?
C6C C5C C4C O2C -179.0(19) . . . . ?
C6C C5C C4C C3C 0(3) . . . . ?
C3C C2C C1C C6C 2(3) . . . . ?
C3C C2C C28C C27C 85(2) . . . . ?
C3C C2C C28C C38C -147.1(17) . . . . ?
C28C C2C C1C C6C 178.7(14) . . . . ?
C28C C2C C3C O1C 3(3) . . . . ?
C28C C2C C3C C4C -178.7(17) . . . . ?
C28C C38C C39C C16C -174(2) . . . . ?
C38A C39A C40A O16A 176.0(18) . . . . ?
C9C C10C C11C O5C 179.8(15) . . . . ?
C9C C10C C11C C12C 2(2) . . . . ?
C9C C7C C6C C1C 87.4(19) . . . . ?
C9C C7C C6C C5C -89.8(19) . . . . ?
C9C C7C C29C C30C 172.5(17) . . . . ?
C8C C13C C12C O6C -178.3(13) . . . . ?
C8C C13C C12C C11C 3(2) . . . . ?
C8C C13C C14C C0AA 87.0(19) . . . . ?
C8C C13C C14C C32C -38(2) . . . . ?
C21C C23C C24C O10C -5(3) . . . . ?
C21C C23C C24C C25C 179.3(15) . . . . ?
C21C C20C C19C O9C -4(2) . . . . ?
C21C C20C C19C C18C 176.9(15) . . . . ?
C21C C35C C36C C37C -171(2) . . . . ?
C32A C33A C34A O14A 76(3) . . . . ?
C29B C30B C31B O13B -175(2) . . . . ?
C14C C13C C12C O6C -1(2) . . . . ?
C14C C13C C12C C11C -179.8(14) . . . . ?
C14C C13C C8C C9C -176.3(15) . . . . ?
C14C C0AA C17C O7C -1(2) . . . . ?
C14C C0AA C17C C18C -178.7(14) . . . . ?
C14C C32C C33C C34C 174(3) . . . . ?
C35B C36B C37B O15B -49(4) . . . . ?
C35B C36B C37' O15' 56(4) . . . . ?
C39B C38B C28B C2B 62.4(17) . . . . ?
C39B C38B C28B C27B -168.3(12) . . . . ?
C32C C33C C34C O14C -170(3) . . . . ?
C38C C39C C16C O3 -158(4) . . . . ?
C38C C39C C16C O7 -59(4) . . . . ?
C35C C36C C37C O15C -173.8(19) . . . . ?
C29C C7C C6C C1C -35(2) . . . . ?
C29C C7C C6C C5C 147.5(16) . . . . ?
C29C C7C C9C C10C -143.9(15) . . . . ?
C29C C7C C9C C8C 35(2) . . . . ?
C29C C30C C31C O13C 173(2) . . . . ?
C33A C34A O14A O14A 170(8) . . . 2 ?
